data_4337950
loop_
_publ_author_name
'Chen, Jing'
'Zhang, Qian-Fan'
'Williard, Paul G.'
'Wang, Lai-Sheng'

_publ_section_title
;
 Synthesis and structure determination of a new au20 nanocluster protected
 by tripodal tetraphosphine ligands.
;
_journal_issue 8
_journal_name_full 'Inorganic chemistry'
_journal_page_first 3932
_journal_page_last 3934
_journal_paper_doi 10.1021/ic500562r
_journal_volume 53
_journal_year 2014
_chemical_formula_sum 'C174 H174 Au20 Cl4 P16'
_chemical_formula_weight 6841.77
_space_group_crystal_system orthorhombic
_space_group_IT_number 61
_space_group_name_Hall '-P 2ac 2ab'
_space_group_name_H-M_alt 'P b c a'
_symmetry_space_group_name_Hall '-P 2ac 2ab'
_symmetry_space_group_name_H-M 'P b c a'
_atom_sites_solution_hydrogens geom
_cell_angle_alpha 90
_cell_angle_beta 90
_cell_angle_gamma 90
_cell_formula_units_Z 8
_cell_length_a 33.123(6)
_cell_length_b 29.011(5)
_cell_length_c 40.956(8)
_cell_measurement_temperature 150.(2)
_cell_volume 39356(12)
_computing_structure_refinement 'SHELXL-2013 (Sheldrick, 2013)'
_diffrn_ambient_temperature 150.(2)
_diffrn_measured_fraction_theta_full 0.995
_diffrn_measured_fraction_theta_max 0.995
_diffrn_radiation_wavelength 0.77490
_diffrn_reflns_av_R_equivalents 0.0954
_diffrn_reflns_av_unetI/netI 0.0522
_diffrn_reflns_limit_h_max 40
_diffrn_reflns_limit_h_min -40
_diffrn_reflns_limit_k_max 35
_diffrn_reflns_limit_k_min -35
_diffrn_reflns_limit_l_max 50
_diffrn_reflns_limit_l_min -50
_diffrn_reflns_number 370277
_diffrn_reflns_theta_full 28.61
_diffrn_reflns_theta_max 28.61
_diffrn_reflns_theta_min 1.62
_exptl_absorpt_coefficient_mu 18.666
_exptl_absorpt_process_details
;
;
_exptl_crystal_density_diffrn 2.309
_exptl_crystal_density_method 'not measured'
_exptl_crystal_F_000 24848
_refine_diff_density_max 4.461
_refine_diff_density_min -5.758
_refine_ls_extinction_method none
_refine_ls_goodness_of_fit_ref 1.036
_refine_ls_hydrogen_treatment constr
_refine_ls_matrix_type full
_refine_ls_number_parameters 1960
_refine_ls_number_reflns 38721
_refine_ls_number_restraints 0
_refine_ls_restrained_S_all 1.036
_refine_ls_R_factor_all 0.0787
_refine_ls_R_factor_gt 0.0470
_refine_ls_shift/su_max 6.612
_refine_ls_shift/su_mean 0.070
_refine_ls_structure_factor_coef Fsqd
_refine_ls_weighting_details 'w=1/[\s^2^(Fo^2^)+(0.0580P)^2^+587.5899P] where P=(Fo^2^+2Fc^2^)/3'
_refine_ls_weighting_scheme calc
_refine_ls_wR_factor_gt 0.1219
_refine_ls_wR_factor_ref 0.1437
_reflns_number_gt 27593
_reflns_number_total 38721
_reflns_threshold_expression 'I > 2\s(I)'
_cod_data_source_file ic500562r_si_001.cif
_cod_data_source_block I
_cod_depositor_comments 'Adding full bibliography for 4337950.cif.'
_cod_original_cell_volume 39356.(13)
_cod_database_code 4337950

loop_
_space_group_symop_operation_xyz
'x, y, z'
'-x+1/2, -y, z+1/2'
'-x, y+1/2, -z+1/2'
'x+1/2, -y+1/2, -z'
'-x, -y, -z'
'x-1/2, y, -z-1/2'
'x, -y-1/2, z-1/2'
'-x-1/2, y-1/2, z'

loop_
_atom_site_type_symbol
_atom_site_label
_atom_site_fract_x
_atom_site_fract_y
_atom_site_fract_z
_atom_site_U_iso_or_equiv
_atom_site_adp_type
_atom_site_calc_flag
_atom_site_refinement_flags_adp
_atom_site_refinement_flags_occupancy
_atom_site_refinement_flags_posn
_atom_site_occupancy
_atom_site_disorder_assembly
_atom_site_disorder_group
Au Au1 1.02649(2) 0.77606(2) 0.20678(2) 0.04331(12) Uani d . . . 1.0 . .
Au Au2 0.93944(2) 0.77157(2) 0.19628(2) 0.04382(12) Uani d . . . 1.0 . .
Au Au3 0.92855(2) 0.90581(2) 0.13683(2) 0.04522(13) Uani d . . . 1.0 . .
Au Au4 0.98983(2) 0.85364(2) 0.17112(2) 0.03968(11) Uani d . . . 1.0 . .
Au Au5 1.07059(2) 0.81261(2) 0.15044(2) 0.04610(13) Uani d . . . 1.0 . .
Au Au6 1.00813(2) 0.84564(2) 0.10533(2) 0.04175(12) Uani d . . . 1.0 . .
Au Au7 1.00625(2) 0.72252(2) 0.03707(2) 0.06377(17) Uani d . . . 1.0 . .
Au Au8 1.04976(2) 0.75420(2) 0.09280(2) 0.04902(13) Uani d . . . 1.0 . .
Au Au9 1.06317(2) 0.71455(2) 0.15788(2) 0.05277(14) Uani d . . . 1.0 . .
Au Au10 1.00250(2) 0.68061(2) 0.11192(2) 0.05497(15) Uani d . . . 1.0 . .
Au Au11 0.89843(2) 0.67158(2) 0.18513(2) 0.05687(15) Uani d . . . 1.0 . .
Au Au12 0.98330(2) 0.69246(2) 0.18344(2) 0.04869(13) Uani d . . . 1.0 . .
Au Au13 0.92927(2) 0.75323(2) 0.02398(2) 0.05639(15) Uani d . . . 1.0 . .
Au Au14 0.85569(4) 0.67553(3) 0.12708(2) 0.1146(4) Uani d . . . 1.0 . .
Au Au15 0.86286(2) 0.86109(2) 0.11044(2) 0.05672(15) Uani d . . . 1.0 . .
Au Au16 0.87542(2) 0.76497(2) 0.08415(2) 0.05716(15) Uani d . . . 1.0 . .
Au Au17 0.92907(2) 0.81804(2) 0.12445(2) 0.04070(12) Uani d . . . 1.0 . .
Au Au18 0.91882(2) 0.72662(2) 0.13735(2) 0.05342(15) Uani d . . . 1.0 . .
Au Au19 0.95994(2) 0.75459(2) 0.08271(2) 0.04727(13) Uani d . . . 1.0 . .
Au Au20 0.99820(2) 0.76757(2) 0.14480(2) 0.04096(12) Uani d . . . 1.0 . .
C C1 1.0269(5) 0.7572(5) 0.2909(3) 0.062(4) Uani d . . . 1.0 . .
C C2 1.0320(7) 0.7126(6) 0.2845(4) 0.085(6) Uani d . . . 1.0 . .
H H2 1.0421 0.7037 0.2637 0.101 Uiso calc U . R 1.0 . .
C C3 1.0231(9) 0.6789(6) 0.3072(5) 0.118(10) Uani d . . . 1.0 . .
H H3 1.0274 0.6474 0.3019 0.142 Uiso calc U . R 1.0 . .
C C4 1.0085(8) 0.6903(7) 0.3365(5) 0.108(8) Uani d . . . 1.0 . .
H H4 1.0008 0.6672 0.3518 0.13 Uiso calc U . R 1.0 . .
C C5 1.0050(14) 0.7359(9) 0.3438(5) 0.24(3) Uani d . . . 1.0 . .
H H5 0.9967 0.745 0.3651 0.284 Uiso calc U . R 1.0 . .
C C6 1.0134(11) 0.7683(8) 0.3211(4) 0.173(16) Uani d . . . 1.0 . .
H H6 1.0096 0.7999 0.3265 0.208 Uiso calc U . R 1.0 . .
C C7 1.0900(6) 0.8211(5) 0.2660(5) 0.080(6) Uani d . . . 1.0 . .
C C8 1.1058(8) 0.8177(7) 0.2986(6) 0.124(10) Uani d . . . 1.0 . .
H H8 1.0915 0.8066 0.317 0.149 Uiso calc U . R 1.0 . .
C C9 1.1495(9) 0.8350(8) 0.2987(9) 0.162(18) Uani d . . . 1.0 . .
H H9 1.1659 0.8291 0.3172 0.195 Uiso calc U . R 1.0 . .
C C10 1.1652(9) 0.8578(8) 0.2737(10) 0.151(16) Uani d . . . 1.0 . .
H H10 1.1895 0.8745 0.2773 0.181 Uiso calc U . R 1.0 . .
C C11 1.1488(7) 0.8590(9) 0.2433(8) 0.137(12) Uani d . . . 1.0 . .
H H11 1.1629 0.8709 0.2249 0.165 Uiso calc U . R 1.0 . .
C C12 1.1107(5) 0.8417(6) 0.2411(6) 0.081(6) Uani d . . . 1.0 . .
H H12 1.0975 0.8442 0.2206 0.097 Uiso calc U . R 1.0 . .
C C13 0.8417(5) 0.8010(5) 0.2141(4) 0.057(4) Uani d . . . 1.0 . .
C C14 0.8333(5) 0.7819(6) 0.1831(4) 0.069(4) Uani d . . . 1.0 . .
H H14 0.8549 0.7758 0.1684 0.082 Uiso calc U . R 1.0 . .
C C15 0.7941(5) 0.7719(7) 0.1739(4) 0.078(5) Uani d . . . 1.0 . .
H H15 0.789 0.76 0.1527 0.094 Uiso calc U . R 1.0 . .
C C16 0.7625(5) 0.7790(7) 0.1946(5) 0.089(6) Uani d . . . 1.0 . .
H H16 0.7357 0.7715 0.1883 0.107 Uiso calc U . R 1.0 . .
C C17 0.7704(6) 0.7972(7) 0.2249(5) 0.085(6) Uani d . . . 1.0 . .
H H17 0.7485 0.8024 0.2395 0.102 Uiso calc U . R 1.0 . .
C C18 0.8091(5) 0.8084(6) 0.2350(4) 0.070(4) Uani d . . . 1.0 . .
H H18 0.8134 0.821 0.2561 0.084 Uiso calc U . R 1.0 . .
C C19 0.8940(5) 0.8066(6) 0.2692(4) 0.066(4) Uani d . . . 1.0 . .
C C20 0.8833(6) 0.8406(6) 0.2918(4) 0.074(5) Uani d . . . 1.0 . .
H H20 0.8759 0.8704 0.2844 0.089 Uiso calc U . R 1.0 . .
C C21 0.8834(8) 0.8314(8) 0.3246(4) 0.111(8) Uani d . . . 1.0 . .
H H21 0.8765 0.8549 0.3397 0.134 Uiso calc U . R 1.0 . .
C C22 0.8933(12) 0.7885(9) 0.3355(5) 0.160(14) Uani d . . . 1.0 . .
H H22 0.8936 0.7825 0.3583 0.193 Uiso calc U . R 1.0 . .
C C23 0.9026(11) 0.7546(8) 0.3144(5) 0.160(14) Uani d . . . 1.0 . .
H H23 0.9073 0.7243 0.3223 0.192 Uiso calc U . R 1.0 . .
C C24 0.9056(8) 0.7637(6) 0.2801(4) 0.112(9) Uani d . . . 1.0 . .
H H24 0.9154 0.7409 0.2654 0.134 Uiso calc U . R 1.0 . .
C C25 0.9084(6) 1.0072(6) 0.1797(4) 0.070(5) Uani d . . . 1.0 . .
C C26 0.8707(7) 0.9895(7) 0.1818(4) 0.085(6) Uani d . . . 1.0 . .
H H26 0.8636 0.964 0.1684 0.101 Uiso calc U . R 1.0 . .
C C27 0.8418(7) 1.0081(9) 0.2033(6) 0.109(8) Uani d . . . 1.0 . .
H H27 0.8151 0.9964 0.2047 0.131 Uiso calc U . R 1.0 . .
C C28 0.8552(11) 1.0454(12) 0.2226(6) 0.152(15) Uani d . . . 1.0 . .
H H28 0.8367 1.0591 0.2374 0.183 Uiso calc U . R 1.0 . .
C C29 0.8930(10) 1.0626(10) 0.2212(6) 0.141(14) Uani d . . . 1.0 . .
H H29 0.9009 1.0877 0.2346 0.169 Uiso calc U . R 1.0 . .
C C30 0.9193(7) 1.0431(7) 0.2000(5) 0.105(8) Uani d . . . 1.0 . .
H H30 0.9461 1.0545 0.199 0.127 Uiso calc U . R 1.0 . .
C C31 0.9478(5) 1.0197(5) 0.1172(4) 0.065(4) Uani d . . . 1.0 . .
C C32 0.9345(6) 1.0067(5) 0.0872(4) 0.075(5) Uani d . . . 1.0 . .
H H32 0.9248 0.9762 0.0842 0.09 Uiso calc U . R 1.0 . .
C C33 0.9347(7) 1.0365(7) 0.0611(4) 0.092(6) Uani d . . . 1.0 . .
H H33 0.9258 1.0266 0.0402 0.111 Uiso calc U . R 1.0 . .
C C34 0.9477(8) 1.0795(7) 0.0657(5) 0.118(9) Uani d . . . 1.0 . .
H H34 0.9467 1.1007 0.048 0.141 Uiso calc U . R 1.0 . .
C C35 0.9621(10) 1.0935(7) 0.0945(6) 0.143(12) Uani d . . . 1.0 . .
H H35 0.9723 1.1239 0.0971 0.172 Uiso calc U . R 1.0 . .
C C36 0.9617(8) 1.0631(6) 0.1204(5) 0.116(9) Uani d . . . 1.0 . .
H H36 0.9715 1.0731 0.141 0.139 Uiso calc U . R 1.0 . .
C C37 1.0058(5) 0.8487(5) 0.2706(3) 0.053(4) Uani d . . . 1.0 . .
H H37A 0.9773 0.8394 0.2679 0.064 Uiso calc U . R 1.0 . .
H H37B 1.0101 0.8555 0.294 0.064 Uiso calc U . R 1.0 . .
C C38 1.0128(4) 0.8933(4) 0.2510(3) 0.050(3) Uani d . . . 1.0 . .
H H38A 1.0414 0.8939 0.244 0.059 Uiso calc U . R 1.0 . .
H H38B 1.0087 0.9198 0.2659 0.059 Uiso calc U . R 1.0 . .
C C39 0.8944(4) 0.8775(4) 0.2181(3) 0.049(3) Uani d . . . 1.0 . .
H H39A 0.8944 0.8826 0.1942 0.059 Uiso calc U . R 1.0 . .
H H39B 0.869 0.8906 0.2267 0.059 Uiso calc U . R 1.0 . .
C C40 0.9295(4) 0.9051(5) 0.2327(3) 0.046(3) Uani d . . . 1.0 . .
H H40A 0.9318 0.896 0.2559 0.055 Uiso calc U . R 1.0 . .
H H40B 0.9213 0.938 0.2324 0.055 Uiso calc U . R 1.0 . .
C C41 0.9920(5) 0.9811(5) 0.1712(4) 0.060(4) Uani d . . . 1.0 . .
H H41A 1.0111 0.9634 0.1575 0.072 Uiso calc U . R 1.0 . .
H H41B 1.0013 1.0136 0.1712 0.072 Uiso calc U . R 1.0 . .
C C42 0.9955(4) 0.9628(4) 0.2068(3) 0.049(3) Uani d . . . 1.0 . .
H H42A 0.9787 0.9827 0.2209 0.059 Uiso calc U . R 1.0 . .
H H42B 1.0239 0.9668 0.2139 0.059 Uiso calc U . R 1.0 . .
C C43 1.1775(5) 0.8196(5) 0.1523(4) 0.065(4) Uani d . . . 1.0 . .
C C44 1.1763(5) 0.7915(6) 0.1791(4) 0.070(5) Uani d . . . 1.0 . .
H H44 1.1511 0.7844 0.1889 0.084 Uiso calc U . R 1.0 . .
C C45 1.2117(7) 0.7731(7) 0.1920(5) 0.096(6) Uani d . . . 1.0 . .
H H45 1.2105 0.7543 0.2109 0.115 Uiso calc U . R 1.0 . .
C C46 1.2482(7) 0.7820(8) 0.1774(6) 0.103(7) Uani d . . . 1.0 . .
H H46 1.2724 0.771 0.1872 0.124 Uiso calc U . R 1.0 . .
C C47 1.2503(6) 0.8065(9) 0.1491(6) 0.121(9) Uani d . . . 1.0 . .
H H47 1.2754 0.8105 0.1382 0.145 Uiso calc U . R 1.0 . .
C C48 1.2142(6) 0.8261(7) 0.1360(6) 0.096(7) Uani d . . . 1.0 . .
H H48 1.2151 0.8435 0.1164 0.115 Uiso calc U . R 1.0 . .
C C49 1.1359(4) 0.9069(5) 0.1500(3) 0.054(3) Uani d . . . 1.0 . .
C C50 1.1020(5) 0.9298(5) 0.1617(4) 0.062(4) Uani d . . . 1.0 . .
H H50 1.0774 0.9135 0.1646 0.075 Uiso calc U . R 1.0 . .
C C51 1.1039(5) 0.9762(5) 0.1691(4) 0.064(4) Uani d . . . 1.0 . .
H H51 1.0803 0.9912 0.177 0.077 Uiso calc U . R 1.0 . .
C C52 1.1369(6) 1.0000(6) 0.1655(4) 0.074(5) Uani d . . . 1.0 . .
H H52 1.1377 1.0319 0.1709 0.089 Uiso calc U . R 1.0 . .
C C53 1.1706(7) 0.9780(8) 0.1538(6) 0.116(9) Uani d . . . 1.0 . .
H H53 1.1947 0.9951 0.1504 0.139 Uiso calc U . R 1.0 . .
C C54 1.1699(6) 0.9312(7) 0.1469(5) 0.098(7) Uani d . . . 1.0 . .
H H54 1.1939 0.9163 0.1399 0.117 Uiso calc U . R 1.0 . .
C C55 0.9793(4) 0.9003(4) 0.0359(3) 0.049(3) Uani d . . . 1.0 . .
C C56 0.9413(4) 0.8834(5) 0.0439(4) 0.053(3) Uani d . . . 1.0 . .
H H56 0.9392 0.8601 0.0601 0.063 Uiso calc U . R 1.0 . .
C C57 0.9060(4) 0.8995(6) 0.0289(4) 0.059(4) Uani d . . . 1.0 . .
H H57 0.8802 0.8878 0.0347 0.071 Uiso calc U . R 1.0 . .
C C58 0.9103(5) 0.9336(6) 0.0050(4) 0.069(4) Uani d . . . 1.0 . .
H H58 0.887 0.9454 -0.0056 0.082 Uiso calc U . R 1.0 . .
C C59 0.9473(5) 0.9502(6) -0.0032(4) 0.067(4) Uani d . . . 1.0 . .
H H59 0.949 0.9735 -0.0195 0.08 Uiso calc U . R 1.0 . .
C C60 0.9828(5) 0.9345(5) 0.0112(3) 0.057(4) Uani d . . . 1.0 . .
H H60 1.0084 0.9462 0.0048 0.068 Uiso calc U . R 1.0 . .
C C61 1.0569(4) 0.9286(4) 0.0597(3) 0.047(3) Uani d . . . 1.0 . .
C C62 1.0909(5) 0.9377(5) 0.0408(4) 0.057(4) Uani d . . . 1.0 . .
H H62 1.0974 0.9187 0.0227 0.069 Uiso calc U . R 1.0 . .
C C63 1.1149(5) 0.9745(6) 0.0488(5) 0.071(5) Uani d . . . 1.0 . .
H H63 1.139 0.9794 0.0368 0.085 Uiso calc U . R 1.0 . .
C C64 1.1056(6) 1.0038(6) 0.0731(5) 0.081(6) Uani d . . . 1.0 . .
H H64 1.1227 1.0294 0.0775 0.097 Uiso calc U . R 1.0 . .
C C65 1.0712(7) 0.9969(6) 0.0916(4) 0.084(6) Uani d . . . 1.0 . .
H H65 1.064 1.018 0.1084 0.1 Uiso calc U . R 1.0 . .
C C66 1.0474(6) 0.9587(5) 0.0852(3) 0.068(5) Uani d . . . 1.0 . .
H H66 1.0243 0.9529 0.0984 0.081 Uiso calc U . R 1.0 . .
C C67 1.0441(6) 0.6353(5) -0.0107(4) 0.071(5) Uani d . . . 1.0 . .
C C68 1.0705(6) 0.6092(5) -0.0285(4) 0.077(5) Uani d . . . 1.0 . .
H H68 1.0969 0.6207 -0.0327 0.092 Uiso calc U . R 1.0 . .
C C69 1.0597(7) 0.5669(6) -0.0403(5) 0.097(7) Uani d . . . 1.0 . .
H H69 1.0784 0.5498 -0.0531 0.116 Uiso calc U . R 1.0 . .
C C70 1.0230(8) 0.5492(7) -0.0341(6) 0.118(9) Uani d . . . 1.0 . .
H H70 1.0162 0.5193 -0.0419 0.142 Uiso calc U . R 1.0 . .
C C71 0.9951(8) 0.5742(7) -0.0165(5) 0.108(8) Uani d . . . 1.0 . .
H H71 0.9691 0.5618 -0.0122 0.13 Uiso calc U . R 1.0 . .
C C72 1.0055(7) 0.6176(6) -0.0052(5) 0.084(6) Uani d . . . 1.0 . .
H H72 0.9862 0.6355 0.0063 0.101 Uiso calc U . R 1.0 . .
C C73 1.0620(7) 0.7270(6) -0.0319(4) 0.079(5) Uani d . . . 1.0 . .
C C74 1.0996(8) 0.7273(6) -0.0465(6) 0.102(7) Uani d . . . 1.0 . .
H H74 1.1215 0.7097 -0.0382 0.122 Uiso calc U . R 1.0 . .
C C75 1.1037(11) 0.7563(10) -0.0755(7) 0.142(11) Uani d . . . 1.0 . .
H H75 1.1282 0.7574 -0.0875 0.17 Uiso calc U . R 1.0 . .
C C76 1.0706(13) 0.7820(11) -0.0848(9) 0.158(15) Uani d . . . 1.0 . .
H H76 1.0732 0.8026 -0.1026 0.19 Uiso calc U . R 1.0 . .
C C77 1.0356(11) 0.7788(9) -0.0698(9) 0.134(11) Uani d . . . 1.0 . .
H H77 1.0127 0.7946 -0.0783 0.16 Uiso calc U . R 1.0 . .
C C78 1.0320(8) 0.7538(6) -0.0431(5) 0.097(7) Uani d . . . 1.0 . .
H H78 1.0073 0.7547 -0.0314 0.116 Uiso calc U . R 1.0 . .
C C79 1.1378(5) 0.8512(4) 0.0938(4) 0.057(4) Uani d . . . 1.0 . .
H H79A 1.1136 0.866 0.0843 0.068 Uiso calc U . R 1.0 . .
H H79B 1.1613 0.8712 0.0892 0.068 Uiso calc U . R 1.0 . .
C C80 1.1445(5) 0.8028(5) 0.0767(4) 0.069(4) Uani d . . . 1.0 . .
H H80A 1.1552 0.7809 0.0931 0.082 Uiso calc U . R 1.0 . .
H H80B 1.1655 0.8065 0.0596 0.082 Uiso calc U . R 1.0 . .
C C81 1.0446(5) 0.8404(5) 0.0234(3) 0.059(4) Uani d . . . 1.0 . .
H H81A 1.0255 0.8144 0.021 0.07 Uiso calc U . R 1.0 . .
H H81B 1.0435 0.8582 0.0028 0.07 Uiso calc U . R 1.0 . .
C C82 1.0866(5) 0.8197(5) 0.0257(3) 0.059(4) Uani d . . . 1.0 . .
H H82A 1.1058 0.8457 0.0277 0.071 Uiso calc U . R 1.0 . .
H H82B 1.0922 0.8047 0.0045 0.071 Uiso calc U . R 1.0 . .
C C83 1.1027(5) 0.6865(5) 0.0249(4) 0.070(5) Uani d . . . 1.0 . .
H H83A 1.098 0.6683 0.045 0.084 Uiso calc U . R 1.0 . .
H H83B 1.1205 0.6679 0.0107 0.084 Uiso calc U . R 1.0 . .
C C84 1.1267(5) 0.7310(5) 0.0350(4) 0.064(4) Uani d . . . 1.0 . .
H H84A 1.1377 0.745 0.0148 0.077 Uiso calc U . R 1.0 . .
H H84B 1.1501 0.7211 0.0483 0.077 Uiso calc U . R 1.0 . .
C C85 1.1384(5) 0.6662(5) 0.2051(4) 0.067(4) Uani d . . . 1.0 . .
C C86 1.1283(6) 0.7009(6) 0.2279(5) 0.079(5) Uani d . . . 1.0 . .
H H86 1.1054 0.7199 0.2242 0.095 Uiso calc U . R 1.0 . .
C C87 1.1510(6) 0.7073(7) 0.2550(5) 0.091(6) Uani d . . . 1.0 . .
H H87 1.1434 0.7308 0.27 0.109 Uiso calc U . R 1.0 . .
C C88 1.1835(7) 0.6819(7) 0.2616(5) 0.099(7) Uani d . . . 1.0 . .
H H88 1.1986 0.6867 0.281 0.118 Uiso calc U . R 1.0 . .
C C89 1.1946(6) 0.6485(7) 0.2395(7) 0.098(7) Uani d . . . 1.0 . .
H H89 1.2184 0.6311 0.2435 0.118 Uiso calc U . R 1.0 . .
C C90 1.1721(6) 0.6393(6) 0.2113(6) 0.091(6) Uani d . . . 1.0 . .
H H90 1.1797 0.6153 0.1968 0.109 Uiso calc U . R 1.0 . .
C C91 1.1431(7) 0.6454(7) 0.1353(6) 0.096(7) Uani d . . . 1.0 . .
C C92 1.1709(8) 0.6813(9) 0.1278(7) 0.123(9) Uani d . . . 1.0 . .
H H92 1.171 0.7087 0.1405 0.147 Uiso calc U . R 1.0 . .
C C93 1.1969(10) 0.6765(12) 0.1029(8) 0.159(13) Uani d . . . 1.0 . .
H H93 1.2189 0.6973 0.1005 0.191 Uiso calc U . R 1.0 . .
C C94 1.1915(10) 0.6421(14) 0.0813(10) 0.158(13) Uani d . . . 1.0 . .
H H94 1.2078 0.6415 0.0623 0.19 Uiso calc U . R 1.0 . .
C C95 1.1638(11) 0.6082(13) 0.0857(9) 0.175(16) Uani d . . . 1.0 . .
H H95 1.1614 0.584 0.0702 0.21 Uiso calc U . R 1.0 . .
C C96 1.1375(10) 0.6096(10) 0.1149(8) 0.161(13) Uani d . . . 1.0 . .
H H96 1.1177 0.5865 0.119 0.194 Uiso calc U . R 1.0 . .
C C97 0.9434(6) 0.5996(5) 0.0747(4) 0.068(4) Uani d . . . 1.0 . .
C C98 0.9221(6) 0.6381(5) 0.0634(4) 0.078(5) Uani d . . . 1.0 . .
H H98 0.9252 0.6672 0.0738 0.094 Uiso calc U . R 1.0 . .
C C99 0.8975(6) 0.6338(6) 0.0379(4) 0.075(5) Uani d . . . 1.0 . .
H H99 0.8844 0.6603 0.0293 0.09 Uiso calc U . R 1.0 . .
C C100 0.8908(6) 0.5914(7) 0.0238(4) 0.086(6) Uani d . . . 1.0 . .
H H100 0.8733 0.5889 0.0055 0.104 Uiso calc U . R 1.0 . .
C C101 0.9090(8) 0.5530(6) 0.0360(5) 0.100(7) Uani d . . . 1.0 . .
H H101 0.9035 0.5235 0.0269 0.12 Uiso calc U . R 1.0 . .
C C102 0.9349(7) 0.5573(6) 0.0609(4) 0.089(6) Uani d . . . 1.0 . .
H H102 0.9477 0.5305 0.0694 0.107 Uiso calc U . R 1.0 . .
C C103 1.0196(6) 0.5641(5) 0.0945(4) 0.072(5) Uani d . . . 1.0 . .
C C104 1.0451(7) 0.5788(6) 0.0698(5) 0.096(7) Uani d . . . 1.0 . .
H H104 1.0432 0.6094 0.0618 0.115 Uiso calc U . R 1.0 . .
C C105 1.0735(7) 0.5489(6) 0.0568(5) 0.100(7) Uani d . . . 1.0 . .
H H105 1.0903 0.5588 0.0394 0.12 Uiso calc U . R 1.0 . .
C C106 1.0773(7) 0.5048(6) 0.0690(6) 0.107(8) Uani d . . . 1.0 . .
H H106 1.0972 0.4844 0.0606 0.128 Uiso calc U . R 1.0 . .
C C107 1.0521(8) 0.4910(6) 0.0935(6) 0.111(8) Uani d . . . 1.0 . .
H H107 1.055 0.4609 0.1023 0.133 Uiso calc U . R 1.0 . .
C C108 1.0228(7) 0.5195(5) 0.1057(5) 0.097(7) Uani d . . . 1.0 . .
H H108 1.0046 0.5084 0.1218 0.117 Uiso calc U . R 1.0 . .
C C109 0.8891(5) 0.5684(5) 0.2270(4) 0.059(4) Uani d . . . 1.0 . .
C C110 0.8724(5) 0.5533(5) 0.1978(4) 0.067(4) Uani d . . . 1.0 . .
H H110 0.8645 0.5752 0.1818 0.08 Uiso calc U . R 1.0 . .
C C111 0.8672(6) 0.5061(6) 0.1919(4) 0.077(5) Uani d . . . 1.0 . .
H H111 0.8564 0.4958 0.1717 0.093 Uiso calc U . R 1.0 . .
C C112 0.8778(6) 0.4747(6) 0.2158(4) 0.083(5) Uani d . . . 1.0 . .
H H112 0.8738 0.4428 0.2118 0.1 Uiso calc U . R 1.0 . .
C C113 0.8940(6) 0.4881(5) 0.2450(4) 0.077(5) Uani d . . . 1.0 . .
H H113 0.9009 0.4661 0.2612 0.092 Uiso calc U . R 1.0 . .
C C114 0.9002(5) 0.5354(4) 0.2503(4) 0.061(4) Uani d . . . 1.0 . .
H H114 0.9122 0.5452 0.2702 0.074 Uiso calc U . R 1.0 . .
C C115 0.8590(5) 0.6474(5) 0.2620(4) 0.064(4) Uani d . . . 1.0 . .
C C116 0.8608(6) 0.6328(6) 0.2945(4) 0.080(5) Uani d . . . 1.0 . .
H H116 0.8833 0.6154 0.3019 0.096 Uiso calc U . R 1.0 . .
C C117 0.8309(8) 0.6432(7) 0.3154(5) 0.101(7) Uani d . . . 1.0 . .
H H117 0.8319 0.6326 0.3374 0.122 Uiso calc U . R 1.0 . .
C C118 0.7969(8) 0.6707(7) 0.3042(5) 0.103(7) Uani d . . . 1.0 . .
H H118 0.7745 0.6768 0.3181 0.123 Uiso calc U . R 1.0 . .
C C119 0.7982(6) 0.6875(6) 0.2730(5) 0.086(6) Uani d . . . 1.0 . .
H H119 0.7778 0.7084 0.2661 0.103 Uiso calc U . R 1.0 . .
C C120 0.8280(5) 0.6752(5) 0.2512(4) 0.068(4) Uani d . . . 1.0 . .
H H120 0.8273 0.6857 0.2292 0.082 Uiso calc U . R 1.0 . .
C C121 1.0805(6) 0.6017(5) 0.1758(5) 0.079(5) Uani d . . . 1.0 . .
H H12A 1.0639 0.5946 0.1563 0.095 Uiso calc U . R 1.0 . .
H H12B 1.1004 0.5766 0.1786 0.095 Uiso calc U . R 1.0 . .
C C122 1.0533(5) 0.6038(5) 0.2058(5) 0.077(5) Uani d . . . 1.0 . .
H H12C 1.0649 0.6267 0.2211 0.092 Uiso calc U . R 1.0 . .
H H12D 1.0545 0.5734 0.2168 0.092 Uiso calc U . R 1.0 . .
C C123 0.9556(5) 0.5810(5) 0.1430(4) 0.060(4) Uani d . . . 1.0 . .
H H12E 0.9339 0.6027 0.1494 0.073 Uiso calc U . R 1.0 . .
H H12F 0.9424 0.552 0.1362 0.073 Uiso calc U . R 1.0 . .
C C124 0.9813(5) 0.5706(4) 0.1736(4) 0.065(4) Uani d . . . 1.0 . .
H H12G 1.0053 0.553 0.1664 0.078 Uiso calc U . R 1.0 . .
H H12H 0.9653 0.5499 0.1878 0.078 Uiso calc U . R 1.0 . .
C C125 0.9455(5) 0.6339(5) 0.2538(4) 0.064(4) Uani d . . . 1.0 . .
H H12I 0.9538 0.6667 0.2536 0.077 Uiso calc U . R 1.0 . .
H H12J 0.941 0.6252 0.2769 0.077 Uiso calc U . R 1.0 . .
C C126 0.9808(5) 0.6054(5) 0.2410(4) 0.062(4) Uani d . . . 1.0 . .
H H12K 0.9728 0.5725 0.2416 0.074 Uiso calc U . R 1.0 . .
H H12L 1.0036 0.6092 0.2563 0.074 Uiso calc U . R 1.0 . .
C C127 0.8840(7) 0.7038(6) -0.0436(4) 0.081(5) Uani d . . . 1.0 . .
C C128 0.8489(7) 0.6897(7) -0.0583(4) 0.091(6) Uani d . . . 1.0 . .
H H128 0.8249 0.7073 -0.0566 0.109 Uiso calc U . R 1.0 . .
C C129 0.8498(9) 0.6480(8) -0.0763(5) 0.114(9) Uani d . . . 1.0 . .
H H129 0.8256 0.6389 -0.0869 0.137 Uiso calc U . R 1.0 . .
C C130 0.8800(10) 0.6221(8) -0.0792(6) 0.113(9) Uani d . . . 1.0 . .
H H130 0.878 0.5937 -0.0907 0.136 Uiso calc U . R 1.0 . .
C C131 0.9164(9) 0.6356(8) -0.0653(6) 0.117(8) Uani d . . . 1.0 . .
H H131 0.9398 0.6174 -0.0685 0.14 Uiso calc U . R 1.0 . .
C C132 0.9189(8) 0.6762(7) -0.0463(5) 0.093(6) Uani d . . . 1.0 . .
H H132 0.9434 0.6846 -0.0357 0.112 Uiso calc U . R 1.0 . .
C C133 0.9076(6) 0.7985(6) -0.0522(4) 0.069(5) Uani d . . . 1.0 . .
C C134 0.8946(8) 0.7957(8) -0.0848(4) 0.111(8) Uani d . . . 1.0 . .
H H134 0.8765 0.7721 -0.0914 0.133 Uiso calc U . R 1.0 . .
C C135 0.9081(9) 0.8273(8) -0.1072(5) 0.117(9) Uani d . . . 1.0 . .
H H135 0.9012 0.8243 -0.1296 0.14 Uiso calc U . R 1.0 . .
C C136 0.9305(9) 0.8618(7) -0.0974(5) 0.115(9) Uani d . . . 1.0 . .
H H136 0.9385 0.8845 -0.1128 0.138 Uiso calc U . R 1.0 . .
C C137 0.9429(9) 0.8662(7) -0.0660(5) 0.121(9) Uani d . . . 1.0 . .
H H137 0.9596 0.8914 -0.0598 0.145 Uiso calc U . R 1.0 . .
C C138 0.9313(7) 0.8340(7) -0.0433(4) 0.096(7) Uani d . . . 1.0 . .
H H138 0.9399 0.8369 -0.0213 0.115 Uiso calc U . R 1.0 . .
C C139 0.8157(10) 0.5789(9) 0.0892(5) 0.142(13) Uani d . . . 1.0 . .
C C140 0.8451(11) 0.5559(12) 0.1048(5) 0.156(16) Uani d . . . 1.0 . .
H H140 0.8612 0.5712 0.1207 0.187 Uiso calc U . R 1.0 . .
C C141 0.8518(10) 0.5126(13) 0.0980(6) 0.156(14) Uani d . . . 1.0 . .
H H141 0.8718 0.4977 0.1109 0.187 Uiso calc U . R 1.0 . .
C C142 0.8336(12) 0.4862(14) 0.0747(8) 0.161(16) Uani d . . . 1.0 . .
H H142 0.8405 0.4552 0.0698 0.193 Uiso calc U . R 1.0 . .
C C143 0.8050(15) 0.5100(13) 0.0600(11) 0.21(2) Uani d . . . 1.0 . .
H H143 0.7886 0.4942 0.0446 0.248 Uiso calc U . R 1.0 . .
C C144 0.7975(12) 0.5534(12) 0.0650(7) 0.195(19) Uani d . . . 1.0 . .
H H144 0.7784 0.5683 0.0512 0.234 Uiso calc U . R 1.0 . .
C C145 0.7495(6) 0.6389(10) 0.1215(5) 0.103(13) Uani d . P G 0.63(2) A 1
C C146 0.7497(8) 0.6223(11) 0.1534(5) 0.119(15) Uani d . P G 0.63(2) A 1
H H146 0.7745 0.618 0.1645 0.142 Uiso calc U P R 0.63(2) A 1
C C147 0.7134(10) 0.6121(12) 0.1689(5) 0.17(3) Uani d . P G 0.63(2) A 1
H H147 0.7135 0.6008 0.1906 0.204 Uiso calc U P R 0.63(2) A 1
C C148 0.6771(8) 0.6185(13) 0.1525(8) 0.22(4) Uani d . P G 0.63(2) A 1
H H148 0.6523 0.6115 0.1631 0.267 Uiso calc U P R 0.63(2) A 1
C C149 0.6769(6) 0.6351(13) 0.1207(8) 0.25(4) Uani d . P G 0.63(2) A 1
H H149 0.6521 0.6394 0.1095 0.299 Uiso calc U P R 0.63(2) A 1
C C150 0.7132(8) 0.6453(11) 0.1052(5) 0.142(19) Uani d . P G 0.63(2) A 1
H H150 0.7131 0.6566 0.0834 0.17 Uiso calc U P R 0.63(2) A 1
C C169 0.7779(15) 0.6160(16) 0.1318(12) 0.072(13) Uiso d . P . 0.37(2) A 2
C C170 0.7481(19) 0.583(2) 0.1248(16) 0.11(2) Uiso d . P . 0.37(2) A 2
H H17A 0.7468 0.5665 0.1048 0.13 Uiso calc U P R 0.37(2) A 2
C C171 0.7202(19) 0.577(2) 0.1509(14) 0.094(18) Uiso d . P . 0.37(2) A 2
H H17B 0.6984 0.5558 0.1534 0.113 Uiso calc U P R 0.37(2) A 2
C C172 0.737(7) 0.616(8) 0.174(5) 0.30(10) Uiso d . P . 0.37(2) A 2
H H17C 0.7134 0.6347 0.1775 0.356 Uiso calc U P R 0.37(2) A 2
C C173 0.756(3) 0.631(3) 0.187(2) 0.15(3) Uiso d . P . 0.37(2) A 2
H H17D 0.7561 0.6396 0.2094 0.179 Uiso calc U P R 0.37(2) A 2
C C174 0.7839(15) 0.6365(15) 0.1636(11) 0.066(12) Uiso d . P . 0.37(2) A 2
H H17E 0.8076 0.6539 0.1679 0.08 Uiso calc U P R 0.37(2) A 2
C C151 0.7723(5) 0.9085(8) 0.1304(4) 0.090(6) Uani d . . . 1.0 . .
C C152 0.7830(6) 0.8986(7) 0.1618(4) 0.084(5) Uani d . . . 1.0 . .
H H152 0.8047 0.8779 0.1656 0.101 Uiso calc U . R 1.0 . .
C C153 0.7634(6) 0.9174(8) 0.1878(5) 0.095(6) Uani d . . . 1.0 . .
H H153 0.7723 0.91 0.2093 0.114 Uiso calc U . R 1.0 . .
C C154 0.7314(8) 0.9465(10) 0.1842(5) 0.129(10) Uani d . . . 1.0 . .
H H154 0.7152 0.9556 0.2022 0.155 Uiso calc U . R 1.0 . .
C C155 0.7236(12) 0.9623(18) 0.1524(6) 0.27(3) Uani d . . . 1.0 . .
H H155 0.705 0.9867 0.1488 0.327 Uiso calc U . R 1.0 . .
C C156 0.7438(9) 0.9413(18) 0.1261(6) 0.26(3) Uani d . . . 1.0 . .
H H156 0.7371 0.9506 0.1045 0.317 Uiso calc U . R 1.0 . .
C C157 0.8007(7) 0.9285(12) 0.0668(5) 0.117(10) Uani d . . . 1.0 . .
C C158 0.7767(9) 0.9291(14) 0.0391(5) 0.160(14) Uani d . . . 1.0 . .
H H158 0.7587 0.9046 0.0343 0.192 Uiso calc U . R 1.0 . .
C C159 0.7802(15) 0.967(2) 0.0187(11) 0.24(3) Uani d . . . 1.0 . .
H H159 0.7641 0.966 -0.0005 0.283 Uiso calc U . R 1.0 . .
C C160 0.8021(13) 1.0035(19) 0.0221(12) 0.22(3) Uani d . . . 1.0 . .
H H160 0.803 1.0276 0.0064 0.266 Uiso calc U . R 1.0 . .
C C161 0.8249(10) 1.0040(16) 0.0515(10) 0.20(2) Uani d . . . 1.0 . .
H H161 0.8406 1.0303 0.057 0.243 Uiso calc U . R 1.0 . .
C C162 0.8242(8) 0.9661(12) 0.0722(7) 0.134(11) Uani d . . . 1.0 . .
H H162 0.8409 0.9665 0.091 0.16 Uiso calc U . R 1.0 . .
C C163 0.8395(5) 0.7762(7) -0.0114(4) 0.075(5) Uani d . . . 1.0 . .
H H16A 0.8408 0.8073 -0.0015 0.09 Uiso calc U . R 1.0 . .
H H16B 0.8236 0.7785 -0.0318 0.09 Uiso calc U . R 1.0 . .
C C164 0.8182(6) 0.7439(8) 0.0119(4) 0.088(6) Uani d . . . 1.0 . .
H H16C 0.832 0.7137 0.011 0.106 Uiso calc U . R 1.0 . .
H H16D 0.7903 0.7393 0.0038 0.106 Uiso calc U . R 1.0 . .
C C165 0.7888(8) 0.6682(10) 0.0649(5) 0.120(9) Uani d . . . 1.0 . .
H H16E 0.8107 0.666 0.0485 0.144 Uiso calc U . R 1.0 . .
H H16F 0.7647 0.6526 0.0557 0.144 Uiso calc U . R 1.0 . .
C C166 0.7786(6) 0.7196(11) 0.0703(5) 0.123(10) Uani d . . . 1.0 . .
H H16G 0.7752 0.7248 0.094 0.148 Uiso calc U . R 1.0 . .
H H16H 0.7523 0.726 0.0598 0.148 Uiso calc U . R 1.0 . .
C C167 0.7696(5) 0.8369(9) 0.0801(4) 0.106(8) Uani d . . . 1.0 . .
H H16I 0.767 0.813 0.0973 0.127 Uiso calc U . R 1.0 . .
H H16J 0.7422 0.8484 0.075 0.127 Uiso calc U . R 1.0 . .
C C168 0.7867(6) 0.8164(10) 0.0513(5) 0.125(10) Uani d . . . 1.0 . .
H H16K 0.8049 0.8394 0.0413 0.15 Uiso calc U . R 1.0 . .
H H16L 0.7644 0.8111 0.0357 0.15 Uiso calc U . R 1.0 . .
Cl Cl1A 1.04856(15) 1.08108(13) 0.17192(9) 0.0558(15) Uani d . P . 0.812(10) B 3
Cl Cl1B 0.7478(8) 0.7387(17) -0.0541(8) 0.147(18) Uani d . P . 0.188(10) B 4
Cl Cl2A 0.9572(2) 0.98560(18) 0.29182(17) 0.070(3) Uani d . P . 0.564(10) C 5
Cl Cl2B 0.6816(3) 0.8648(4) 0.0261(2) 0.073(3) Uani d . P . 0.436(10) C 6
Cl Cl3 0.8015(4) 0.1880(7) 0.0106(4) 0.343(10) Uani d . . . 1.0 . .
Cl Cl4 1.2624(10) 0.5211(15) 0.2270(9) 0.85(3) Uani d . . . 1.0 . .
C C901 0.9539(12) 0.3555(9) 0.1120(6) 0.133(10) Uani d . . . 1.0 . .
H H901 0.9516 0.3314 0.0965 0.159 Uiso calc U . R 1.0 . .
C C902 0.9932(15) 0.3628(18) 0.1210(11) 0.20(2) Uani d . . . 1.0 . .
H H902 1.0133 0.3443 0.1109 0.24 Uiso calc U . R 1.0 . .
C C903 1.008(2) 0.400(3) 0.1473(17) 0.30(5) Uani d . . . 1.0 . .
H H903 1.0344 0.4065 0.1554 0.363 Uiso calc U . R 1.0 . .
C C904 0.972(2) 0.420(3) 0.154(2) 0.32(6) Uani d . . . 1.0 . .
H H904 0.9753 0.4442 0.1695 0.389 Uiso calc U . R 1.0 . .
C C905 0.9341(18) 0.4143(13) 0.1461(8) 0.21(2) Uani d . . . 1.0 . .
H H905 0.9159 0.4352 0.1562 0.247 Uiso calc U . R 1.0 . .
C C906 0.912(2) 0.3763(11) 0.1206(7) 0.37(4) Uani d . . . 1.0 . .
H H906 0.8854 0.3701 0.1141 0.449 Uiso calc U . R 1.0 . .
P P1 1.03784(13) 0.79991(12) 0.25932(9) 0.0525(9) Uani d . . . 1.0 . .
P P2 0.89331(12) 0.81492(12) 0.22525(8) 0.0473(8) Uani d . . . 1.0 . .
P P3 0.94323(13) 0.97940(11) 0.15165(9) 0.0531(9) Uani d . . . 1.0 . .
P P4 0.98113(11) 0.90220(10) 0.21491(8) 0.0425(8) Uani d . . . 1.0 . .
P P5 1.13133(12) 0.84676(12) 0.13785(9) 0.0500(8) Uani d . . . 1.0 . .
P P6 1.02384(11) 0.87856(11) 0.05597(8) 0.0445(8) Uani d . . . 1.0 . .
P P7 1.05506(16) 0.69246(13) 0.00445(11) 0.0692(12) Uani d . . . 1.0 . .
P P8 1.10001(13) 0.77744(12) 0.05802(10) 0.0558(9) Uani d . . . 1.0 . .
P P9 1.10743(15) 0.65669(14) 0.16914(12) 0.0699(12) Uani d . . . 1.0 . .
P P10 0.98110(16) 0.60527(12) 0.10706(11) 0.0665(12) Uani d . . . 1.0 . .
P P11 0.89725(14) 0.62990(12) 0.23269(9) 0.0586(10) Uani d . . . 1.0 . .
P P12 0.99929(14) 0.61859(12) 0.19917(10) 0.0610(11) Uani d . . . 1.0 . .
P P13 0.89000(15) 0.75748(15) -0.02135(9) 0.0652(11) Uani d . . . 1.0 . .
P P14 0.8044(3) 0.6379(3) 0.10161(13) 0.144(4) Uani d . . . 1.0 . .
P P15 0.80022(14) 0.8847(2) 0.09603(12) 0.0902(17) Uani d . . . 1.0 . .
P P16 0.81522(15) 0.7615(2) 0.05507(10) 0.0848(16) Uani d . . . 1.0 . .

loop_
_atom_site_aniso_label
_atom_site_aniso_U_11
_atom_site_aniso_U_22
_atom_site_aniso_U_33
_atom_site_aniso_U_12
_atom_site_aniso_U_13
_atom_site_aniso_U_23
Au1 0.0570(3) 0.0305(2) 0.0423(3) 0.0030(2) -0.0082(2) -0.00152(19)
Au2 0.0556(3) 0.0326(2) 0.0433(3) -0.0004(2) -0.0046(2) -0.00015(19)
Au3 0.0570(3) 0.0327(2) 0.0460(3) 0.0047(2) -0.0041(2) 0.0009(2)
Au4 0.0517(3) 0.0272(2) 0.0401(2) 0.0027(2) -0.0043(2) -0.00222(18)
Au5 0.0525(3) 0.0334(2) 0.0524(3) 0.0012(2) -0.0026(2) -0.0017(2)
Au6 0.0528(3) 0.0313(2) 0.0412(2) -0.0008(2) 0.0011(2) 0.00069(19)
Au7 0.0805(5) 0.0489(3) 0.0619(4) 0.0013(3) 0.0040(3) -0.0246(3)
Au8 0.0625(4) 0.0338(2) 0.0507(3) 0.0026(2) 0.0057(3) -0.0065(2)
Au9 0.0640(4) 0.0313(2) 0.0630(3) 0.0084(2) -0.0036(3) -0.0018(2)
Au10 0.0813(4) 0.0269(2) 0.0567(3) -0.0023(2) -0.0029(3) -0.0059(2)
Au11 0.0768(4) 0.0442(3) 0.0496(3) -0.0134(3) -0.0109(3) 0.0117(2)
Au12 0.0691(4) 0.0263(2) 0.0506(3) -0.0007(2) -0.0074(3) 0.0019(2)
Au13 0.0767(4) 0.0545(3) 0.0380(3) -0.0138(3) 0.0013(3) -0.0043(2)
Au14 0.1714(10) 0.0935(6) 0.0790(5) -0.0770(6) -0.0629(6) 0.0294(4)
Au15 0.0453(3) 0.0752(4) 0.0497(3) 0.0006(3) -0.0028(2) 0.0011(3)
Au16 0.0604(4) 0.0729(4) 0.0381(3) -0.0198(3) -0.0040(2) -0.0002(2)
Au17 0.0516(3) 0.0323(2) 0.0382(2) -0.0029(2) -0.0032(2) 0.00090(18)
Au18 0.0839(4) 0.0358(3) 0.0406(3) -0.0145(3) -0.0057(3) 0.0026(2)
Au19 0.0667(4) 0.0349(2) 0.0402(3) -0.0036(2) -0.0011(2) -0.0045(2)
Au20 0.0572(3) 0.0254(2) 0.0402(2) 0.0011(2) -0.0031(2) -0.00187(18)
C1 0.098(12) 0.054(8) 0.036(7) 0.020(8) -0.012(7) -0.004(6)
C2 0.144(18) 0.054(9) 0.056(9) -0.004(11) 0.020(11) -0.003(8)
C3 0.26(3) 0.032(8) 0.063(11) -0.006(13) 0.001(15) -0.001(8)
C4 0.18(3) 0.077(13) 0.063(12) 0.009(14) -0.028(13) 0.021(10)
C5 0.56(8) 0.099(19) 0.055(13) 0.14(3) 0.07(2) 0.035(12)
C6 0.38(5) 0.088(15) 0.048(10) 0.12(2) 0.052(18) 0.025(10)
C7 0.080(13) 0.046(9) 0.116(15) 0.020(9) -0.048(12) -0.015(9)
C8 0.15(2) 0.075(13) 0.15(2) 0.037(14) -0.094(18) -0.030(13)
C9 0.16(3) 0.056(13) 0.27(4) 0.031(15) -0.18(3) -0.035(18)
C10 0.11(2) 0.044(12) 0.30(5) 0.029(13) -0.08(3) -0.061(19)
C11 0.058(13) 0.15(2) 0.20(3) -0.010(14) -0.005(16) -0.10(2)
C12 0.053(10) 0.061(10) 0.127(17) -0.004(8) -0.012(10) -0.048(11)
C13 0.059(9) 0.053(8) 0.058(8) 0.001(7) 0.014(7) 0.004(7)
C14 0.076(12) 0.079(11) 0.052(9) -0.012(9) 0.005(8) -0.002(8)
C15 0.053(10) 0.117(15) 0.064(10) -0.017(10) -0.016(8) -0.013(10)
C16 0.046(10) 0.116(16) 0.106(16) -0.013(10) 0.001(10) 0.012(13)
C17 0.074(13) 0.104(15) 0.076(12) -0.006(11) 0.031(10) 0.012(11)
C18 0.068(11) 0.091(12) 0.053(9) -0.010(9) 0.014(8) -0.001(8)
C19 0.088(12) 0.061(9) 0.049(8) -0.001(9) -0.004(8) 0.007(7)
C20 0.103(14) 0.071(11) 0.047(8) -0.003(10) 0.013(9) 0.013(8)
C21 0.19(3) 0.099(16) 0.045(9) 0.003(16) 0.013(12) 0.009(10)
C22 0.33(5) 0.106(19) 0.049(12) 0.01(2) -0.009(19) 0.006(13)
C23 0.33(5) 0.082(15) 0.065(13) -0.02(2) -0.04(2) 0.033(12)
C24 0.22(3) 0.061(11) 0.057(11) 0.019(14) -0.027(14) 0.004(9)
C25 0.092(14) 0.057(9) 0.060(10) 0.022(9) -0.020(9) -0.001(7)
C26 0.116(17) 0.072(12) 0.066(11) 0.045(12) 0.011(11) 0.004(9)
C27 0.106(18) 0.122(19) 0.100(16) 0.043(15) 0.022(14) 0.003(15)
C28 0.22(3) 0.18(3) 0.064(13) 0.14(3) -0.004(19) -0.016(16)
C29 0.18(3) 0.14(2) 0.107(19) 0.09(2) -0.08(2) -0.070(17)
C30 0.121(18) 0.085(13) 0.110(16) 0.049(13) -0.062(14) -0.054(12)
C31 0.097(13) 0.038(7) 0.062(9) 0.000(8) -0.016(9) 0.004(7)
C32 0.103(14) 0.045(8) 0.078(11) -0.001(9) -0.007(10) 0.000(8)
C33 0.147(19) 0.075(12) 0.056(10) -0.008(12) -0.018(11) 0.011(9)
C34 0.19(3) 0.076(14) 0.086(15) -0.024(15) -0.045(16) 0.030(11)
C35 0.26(3) 0.056(11) 0.114(18) -0.048(16) -0.07(2) 0.046(12)
C36 0.20(2) 0.045(9) 0.106(15) -0.030(12) -0.084(16) 0.031(10)
C37 0.075(10) 0.045(7) 0.039(7) 0.008(7) -0.011(7) -0.003(6)
C38 0.064(9) 0.030(6) 0.054(8) -0.001(6) -0.007(7) -0.016(6)
C39 0.056(9) 0.047(7) 0.045(7) 0.009(6) 0.002(6) 0.011(6)
C40 0.038(7) 0.054(8) 0.047(7) 0.006(6) -0.006(6) -0.004(6)
C41 0.077(11) 0.034(7) 0.069(9) -0.005(7) -0.010(8) 0.005(6)
C42 0.057(9) 0.032(6) 0.060(8) -0.002(6) 0.004(7) -0.011(6)
C43 0.053(10) 0.054(9) 0.089(12) 0.006(7) -0.005(8) 0.003(8)
C44 0.071(11) 0.066(10) 0.073(10) 0.026(9) -0.017(9) 0.009(8)
C45 0.121(19) 0.089(14) 0.078(13) 0.018(13) -0.008(13) 0.024(11)
C46 0.077(14) 0.114(17) 0.119(17) 0.033(13) -0.026(13) 0.037(14)
C47 0.055(12) 0.15(2) 0.15(2) 0.034(13) -0.013(13) 0.042(18)
C48 0.058(12) 0.106(16) 0.123(17) 0.004(11) -0.002(11) 0.042(13)
C49 0.042(8) 0.069(9) 0.051(8) -0.013(7) -0.004(6) -0.002(7)
C50 0.073(11) 0.039(7) 0.075(10) 0.001(7) -0.006(8) 0.005(7)
C51 0.070(11) 0.046(8) 0.077(10) 0.004(8) -0.016(8) -0.008(7)
C52 0.104(15) 0.058(10) 0.060(10) -0.025(10) 0.003(10) -0.014(8)
C53 0.106(17) 0.104(17) 0.138(19) -0.067(14) 0.052(15) -0.040(15)
C54 0.085(14) 0.072(12) 0.137(18) -0.012(10) 0.049(13) -0.037(12)
C55 0.057(9) 0.042(7) 0.047(7) -0.006(6) 0.000(6) 0.004(6)
C56 0.053(9) 0.043(7) 0.061(8) -0.006(6) -0.005(7) -0.002(6)
C57 0.032(8) 0.086(11) 0.060(9) -0.013(7) 0.001(6) 0.006(8)
C58 0.056(10) 0.075(11) 0.075(10) 0.009(8) -0.016(8) 0.021(9)
C59 0.070(11) 0.068(10) 0.063(9) -0.006(8) -0.005(8) 0.028(8)
C60 0.066(10) 0.045(8) 0.059(8) -0.002(7) 0.002(7) 0.010(6)
C61 0.054(8) 0.042(7) 0.044(7) 0.000(6) -0.003(6) 0.003(6)
C62 0.059(10) 0.046(8) 0.067(9) 0.015(7) 0.006(7) 0.011(7)
C63 0.060(10) 0.054(9) 0.099(13) -0.004(8) 0.008(9) 0.024(9)
C64 0.105(15) 0.050(9) 0.087(13) -0.028(10) -0.032(11) 0.021(9)
C65 0.138(18) 0.055(9) 0.058(10) -0.032(11) -0.026(11) 0.003(8)
C66 0.103(13) 0.053(8) 0.047(8) -0.023(9) 0.015(8) -0.003(7)
C67 0.121(16) 0.042(8) 0.051(8) -0.003(9) 0.030(9) -0.021(6)
C68 0.109(15) 0.047(8) 0.074(11) 0.001(9) 0.020(10) -0.013(8)
C69 0.140(19) 0.038(8) 0.113(16) -0.006(10) 0.038(14) -0.032(9)
C70 0.18(3) 0.062(12) 0.113(17) -0.039(15) 0.044(17) -0.045(12)
C71 0.15(2) 0.088(15) 0.083(13) -0.022(14) 0.032(14) -0.036(12)
C72 0.112(16) 0.063(11) 0.077(12) 0.004(11) 0.013(11) -0.023(9)
C73 0.122(17) 0.051(9) 0.063(10) -0.001(10) 0.007(11) -0.012(8)
C74 0.14(2) 0.058(11) 0.109(16) 0.005(12) 0.007(15) 0.016(11)
C75 0.19(3) 0.12(2) 0.109(19) -0.04(2) 0.01(2) 0.035(17)
C76 0.23(4) 0.10(2) 0.14(3) -0.01(3) -0.07(3) 0.057(19)
C77 0.17(3) 0.075(16) 0.16(3) -0.009(19) -0.05(2) 0.005(18)
C78 0.15(2) 0.046(9) 0.090(14) 0.010(12) -0.022(14) 0.001(10)
C79 0.063(10) 0.037(7) 0.070(9) -0.005(7) 0.005(7) 0.014(6)
C80 0.078(12) 0.058(9) 0.070(10) 0.021(8) 0.014(9) -0.014(8)
C81 0.083(11) 0.048(8) 0.044(7) 0.007(8) 0.008(7) -0.013(6)
C82 0.070(10) 0.056(9) 0.050(8) 0.002(8) 0.014(7) -0.009(7)
C83 0.093(13) 0.048(8) 0.068(10) 0.012(8) 0.032(9) -0.012(7)
C84 0.061(10) 0.053(9) 0.078(10) 0.013(7) 0.012(8) -0.017(8)
C85 0.046(9) 0.058(9) 0.098(12) 0.009(7) 0.008(8) 0.019(9)
C86 0.086(13) 0.064(10) 0.087(13) 0.020(9) -0.004(10) 0.005(9)
C87 0.093(15) 0.081(13) 0.099(15) 0.025(11) -0.014(12) 0.007(11)
C88 0.108(17) 0.090(14) 0.099(15) 0.023(13) -0.037(13) -0.003(12)
C89 0.057(12) 0.075(13) 0.16(2) 0.013(10) -0.009(13) 0.027(14)
C90 0.089(15) 0.050(10) 0.133(18) 0.017(10) -0.009(13) 0.002(10)
C91 0.098(16) 0.073(12) 0.118(17) 0.044(12) 0.014(13) -0.017(12)
C92 0.14(2) 0.095(17) 0.14(2) 0.045(16) 0.034(18) -0.008(15)
C93 0.16(3) 0.15(3) 0.16(3) 0.06(2) 0.07(2) -0.01(2)
C94 0.11(3) 0.18(4) 0.18(3) 0.04(2) 0.03(2) -0.03(3)
C95 0.16(3) 0.19(4) 0.18(3) 0.07(3) -0.03(3) -0.11(3)
C96 0.17(3) 0.13(2) 0.18(3) 0.03(2) 0.04(2) -0.07(2)
C97 0.099(13) 0.043(8) 0.062(9) -0.023(8) 0.002(9) -0.010(7)
C98 0.122(16) 0.038(8) 0.074(11) -0.017(9) -0.005(11) -0.006(7)
C99 0.094(13) 0.065(10) 0.065(10) -0.018(9) -0.024(9) 0.000(8)
C100 0.104(15) 0.101(15) 0.055(10) -0.037(12) -0.009(10) -0.009(10)
C101 0.17(2) 0.049(10) 0.080(13) -0.021(12) -0.013(14) -0.016(9)
C102 0.138(18) 0.064(11) 0.065(11) -0.018(11) -0.014(11) -0.018(9)
C103 0.102(14) 0.034(7) 0.080(11) -0.012(8) 0.007(10) -0.001(7)
C104 0.15(2) 0.049(10) 0.084(13) 0.016(12) 0.001(13) -0.005(9)
C105 0.14(2) 0.059(11) 0.102(15) 0.011(12) 0.035(14) -0.001(10)
C106 0.14(2) 0.053(11) 0.127(18) 0.022(12) 0.047(16) -0.001(11)
C107 0.16(2) 0.046(10) 0.129(19) 0.011(12) 0.040(17) -0.005(11)
C108 0.143(19) 0.040(9) 0.109(15) 0.004(10) 0.053(14) -0.016(9)
C109 0.072(10) 0.048(8) 0.056(8) -0.010(7) -0.006(7) -0.002(7)
C110 0.075(11) 0.063(10) 0.062(9) -0.023(8) -0.014(8) 0.007(8)
C111 0.102(14) 0.067(10) 0.063(10) -0.022(10) -0.010(9) -0.007(8)
C112 0.123(17) 0.058(10) 0.068(11) -0.022(10) -0.003(11) -0.002(8)
C113 0.125(16) 0.040(8) 0.065(10) -0.018(9) -0.006(10) 0.004(7)
C114 0.091(12) 0.038(7) 0.056(8) -0.011(7) -0.012(8) 0.007(6)
C115 0.094(13) 0.045(8) 0.054(8) -0.012(8) -0.006(8) 0.000(7)
C116 0.110(15) 0.073(11) 0.058(10) 0.011(11) -0.002(10) 0.009(8)
C117 0.15(2) 0.087(14) 0.071(12) 0.019(14) -0.001(13) 0.000(11)
C118 0.129(19) 0.090(15) 0.089(15) 0.018(14) 0.030(13) 0.002(12)
C119 0.096(15) 0.072(12) 0.090(13) 0.019(11) -0.018(11) 0.017(10)
C120 0.080(12) 0.058(9) 0.066(10) -0.001(9) -0.011(9) 0.015(8)
C121 0.098(14) 0.033(7) 0.106(14) 0.014(8) -0.016(11) -0.007(8)
C122 0.089(13) 0.034(7) 0.107(14) 0.010(8) -0.032(11) 0.008(8)
C123 0.077(11) 0.035(7) 0.070(9) -0.020(7) -0.013(8) -0.002(6)
C124 0.077(11) 0.027(6) 0.090(11) -0.003(7) -0.032(9) -0.003(7)
C125 0.091(12) 0.045(8) 0.056(9) -0.006(8) -0.018(8) 0.007(7)
C126 0.086(12) 0.039(7) 0.060(9) -0.005(7) -0.022(8) 0.011(6)
C127 0.112(16) 0.071(11) 0.059(10) -0.020(11) 0.007(10) -0.012(8)
C128 0.113(16) 0.091(13) 0.069(11) -0.019(12) -0.032(11) -0.021(10)
C129 0.18(3) 0.084(15) 0.076(13) -0.021(16) -0.047(16) -0.017(12)
C130 0.18(3) 0.065(13) 0.092(15) -0.010(16) -0.025(17) -0.026(12)
C131 0.17(3) 0.079(14) 0.098(16) -0.019(16) 0.025(17) -0.018(12)
C132 0.132(19) 0.076(13) 0.071(12) -0.031(13) 0.002(12) -0.015(10)
C133 0.096(13) 0.070(10) 0.042(8) -0.004(9) 0.018(8) -0.004(7)
C134 0.18(2) 0.110(17) 0.042(9) -0.031(16) -0.010(12) 0.010(10)
C135 0.21(3) 0.101(17) 0.045(10) -0.022(18) 0.003(13) 0.011(11)
C136 0.21(3) 0.070(13) 0.064(12) 0.024(16) 0.053(15) 0.003(10)
C137 0.22(3) 0.075(13) 0.066(12) -0.046(16) 0.030(15) -0.003(10)
C138 0.17(2) 0.078(12) 0.044(9) -0.029(13) 0.004(11) 0.003(9)
C139 0.22(3) 0.13(2) 0.074(14) -0.14(2) -0.054(17) 0.023(13)
C140 0.23(4) 0.19(3) 0.054(12) -0.15(3) -0.009(17) 0.003(16)
C141 0.19(3) 0.19(3) 0.088(18) -0.11(3) 0.009(18) -0.01(2)
C142 0.21(4) 0.15(3) 0.12(3) -0.11(3) -0.01(2) 0.01(2)
C143 0.30(6) 0.14(3) 0.18(5) -0.15(4) -0.06(4) 0.00(3)
C144 0.30(5) 0.15(3) 0.14(2) -0.15(3) -0.08(3) 0.04(2)
C145 0.09(2) 0.14(3) 0.08(2) -0.06(2) -0.019(18) 0.02(2)
C146 0.17(4) 0.16(4) 0.032(14) -0.02(3) -0.01(2) -0.004(18)
C147 0.14(4) 0.20(5) 0.17(5) -0.11(4) 0.14(4) -0.10(4)
C148 0.17(5) 0.26(7) 0.24(6) -0.16(5) 0.16(5) -0.09(5)
C149 0.07(3) 0.56(14) 0.12(4) -0.05(5) 0.03(3) -0.04(6)
C150 0.14(4) 0.20(5) 0.09(3) -0.09(3) 0.01(2) 0.03(3)
C151 0.048(10) 0.15(2) 0.071(11) 0.004(11) -0.003(9) 0.000(12)
C152 0.099(15) 0.097(14) 0.055(10) 0.002(11) 0.006(10) 0.019(9)
C153 0.082(14) 0.130(18) 0.073(12) 0.030(13) 0.017(10) 0.019(12)
C154 0.12(2) 0.20(3) 0.065(13) 0.03(2) 0.033(13) 0.011(15)
C155 0.26(4) 0.49(8) 0.069(17) 0.24(5) 0.03(2) 0.03(3)
C156 0.16(3) 0.58(8) 0.051(13) 0.21(4) 0.010(15) 0.05(3)
C157 0.054(13) 0.23(3) 0.070(13) 0.050(16) 0.009(10) -0.003(17)
C158 0.15(3) 0.27(4) 0.059(13) 0.08(3) -0.005(15) 0.016(19)
C159 0.21(6) 0.38(9) 0.11(3) 0.15(5) 0.07(3) 0.11(4)
C160 0.13(3) 0.34(7) 0.19(4) 0.14(4) 0.10(3) 0.19(5)
C161 0.11(3) 0.28(5) 0.21(4) 0.08(3) 0.07(3) 0.12(4)
C162 0.09(2) 0.19(3) 0.12(2) 0.044(19) 0.030(16) 0.06(2)
C163 0.077(12) 0.108(14) 0.041(8) -0.003(10) -0.007(8) -0.008(8)
C164 0.072(12) 0.153(19) 0.041(8) -0.025(12) -0.007(8) 0.001(10)
C165 0.115(19) 0.17(3) 0.074(13) -0.065(19) -0.003(12) -0.018(15)
C166 0.068(13) 0.24(3) 0.062(12) -0.051(17) -0.028(10) -0.004(16)
C167 0.053(11) 0.20(2) 0.064(11) -0.003(13) -0.007(9) -0.027(13)
C168 0.060(13) 0.24(3) 0.070(13) -0.012(16) -0.011(10) -0.034(16)
Cl1A 0.096(4) 0.032(2) 0.039(2) -0.013(2) -0.016(2) 0.0017(15)
Cl1B 0.051(16) 0.29(5) 0.10(2) -0.01(2) -0.055(16) 0.01(3)
Cl2A 0.108(6) 0.025(3) 0.076(4) 0.009(3) -0.024(4) -0.031(3)
Cl2B 0.039(5) 0.105(8) 0.076(6) -0.008(5) -0.031(4) -0.022(5)
Cl3 0.197(12) 0.51(3) 0.321(18) 0.012(14) 0.142(12) 0.157(18)
Cl4 0.62(4) 1.26(8) 0.67(6) 0.42(5) 0.42(4) 0.06(5)
C901 0.21(3) 0.105(18) 0.085(16) -0.04(2) 0.00(2) 0.028(13)
C902 0.22(4) 0.23(6) 0.15(4) -0.01(4) 0.04(3) 0.13(4)
C903 0.48(13) 0.31(9) 0.12(3) -0.27(9) -0.07(7) 0.13(5)
C904 0.47(13) 0.27(8) 0.22(8) -0.24(9) -0.21(8) 0.18(7)
C905 0.41(8) 0.12(3) 0.09(2) 0.03(4) 0.02(3) 0.004(19)
C906 0.89(11) 0.13(2) 0.10(2) 0.17(5) 0.26(4) 0.030(17)
P1 0.075(3) 0.0357(17) 0.0467(19) 0.0063(17) -0.0211(18) -0.0056(14)
P2 0.059(2) 0.0429(18) 0.0396(17) -0.0027(16) -0.0010(15) 0.0011(14)
P3 0.071(3) 0.0302(16) 0.058(2) 0.0068(16) -0.0105(19) -0.0021(15)
P4 0.056(2) 0.0288(15) 0.0425(17) 0.0045(14) -0.0061(15) -0.0046(13)
P5 0.051(2) 0.0436(18) 0.055(2) 0.0034(16) -0.0071(16) 0.0003(15)
P6 0.054(2) 0.0361(16) 0.0432(17) -0.0024(15) 0.0019(15) 0.0004(13)
P7 0.103(4) 0.041(2) 0.063(2) 0.005(2) 0.011(2) -0.0179(18)
P8 0.065(3) 0.0433(19) 0.059(2) 0.0075(18) 0.0160(19) -0.0087(16)
P9 0.075(3) 0.044(2) 0.091(3) 0.021(2) -0.002(2) -0.002(2)
P10 0.104(4) 0.0282(17) 0.067(2) -0.0045(19) -0.001(2) -0.0069(16)
P11 0.082(3) 0.0415(19) 0.052(2) -0.0124(19) -0.0115(19) 0.0103(16)
P12 0.086(3) 0.0282(16) 0.069(2) -0.0004(18) -0.016(2) 0.0059(16)
P13 0.087(3) 0.069(3) 0.0393(19) -0.016(2) 0.0003(19) -0.0094(18)
P14 0.200(8) 0.177(7) 0.056(3) -0.140(6) -0.027(4) 0.024(4)
P15 0.047(3) 0.163(6) 0.061(3) 0.012(3) -0.007(2) -0.001(3)
P16 0.061(3) 0.148(5) 0.045(2) -0.031(3) -0.003(2) -0.009(3)

loop_
_atom_type_symbol
_atom_type_description
_atom_type_scat_dispersion_real
_atom_type_scat_dispersion_imag
_atom_type_scat_source
C C -0.0020 0.0020 'International Tables Vol C Tables 4.2.6.8 and 6.1.1.4'
H H 0.0000 0.0000 'International Tables Vol C Tables 4.2.6.8 and 6.1.1.4'
P P 0.1013 0.1134 'International Tables Vol C Tables 4.2.6.8 and 6.1.1.4'
Cl Cl 0.1408 0.1896 'International Tables Vol C Tables 4.2.6.8 and 6.1.1.4'
Au Au -3.5036 10.1233 'International Tables Vol C Tables 4.2.6.8 and 6.1.1.4'

loop_
_geom_angle_atom_site_label_1
_geom_angle_atom_site_label_2
_geom_angle_atom_site_label_3
_geom_angle
P1 Au1 Au20 164.00(9)
P1 Au1 Au2 108.31(11)
Au20 Au1 Au2 61.149(19)
P1 Au1 Au5 123.26(11)
Au20 Au1 Au5 57.92(2)
Au2 Au1 Au5 113.12(2)
P1 Au1 Au9 138.94(10)
Au20 Au1 Au9 56.77(2)
Au2 Au1 Au9 106.28(2)
Au5 Au1 Au9 58.53(2)
P1 Au1 Au4 107.61(9)
Au20 Au1 Au4 57.568(18)
Au2 Au1 Au4 63.489(18)
Au5 Au1 Au4 62.502(19)
Au9 Au1 Au4 107.21(2)
P1 Au1 Au12 128.85(10)
Au20 Au1 Au12 57.306(17)
Au2 Au1 Au12 56.001(18)
Au5 Au1 Au12 106.37(2)
Au9 Au1 Au12 59.05(2)
Au4 Au1 Au12 105.40(2)
P2 Au2 Au12 153.84(9)
P2 Au2 Au18 122.03(9)
Au12 Au2 Au18 65.29(2)
P2 Au2 Au20 148.03(9)
Au12 Au2 Au20 58.072(19)
Au18 Au2 Au20 61.20(2)
P2 Au2 Au1 123.66(9)
Au12 Au2 Au1 63.02(2)
Au18 Au2 Au1 112.66(2)
Au20 Au2 Au1 55.98(2)
P2 Au2 Au4 96.28(9)
Au12 Au2 Au4 107.02(3)
Au18 Au2 Au4 101.63(2)
Au20 Au2 Au4 54.498(17)
Au1 Au2 Au4 58.684(18)
P2 Au2 Au11 106.45(9)
Au12 Au2 Au11 56.63(2)
Au18 Au2 Au11 50.545(17)
Au20 Au2 Au11 98.32(2)
Au1 Au2 Au11 118.41(2)
Au4 Au2 Au11 150.69(2)
P2 Au2 Au17 99.73(9)
Au12 Au2 Au17 103.14(2)
Au18 Au2 Au17 52.682(19)
Au20 Au2 Au17 54.866(18)
Au1 Au2 Au17 102.66(2)
Au4 Au2 Au17 55.627(15)
Au11 Au2 Au17 101.51(2)
P3 Au3 Au17 166.46(10)
P3 Au3 Au15 135.77(10)
Au17 Au3 Au15 57.77(2)
P3 Au3 Au4 102.21(10)
Au17 Au3 Au4 65.002(19)
Au15 Au3 Au4 119.86(3)
P4 Au4 Au20 151.66(8)
P4 Au4 Au6 146.85(8)
Au20 Au4 Au6 61.178(17)
P4 Au4 Au3 88.30(8)
Au20 Au4 Au3 110.93(2)
Au6 Au4 Au3 74.06(2)
P4 Au4 Au1 97.65(8)
Au20 Au4 Au1 57.03(2)
Au6 Au4 Au1 109.15(2)
Au3 Au4 Au1 158.29(2)
P4 Au4 Au17 129.20(9)
Au20 Au4 Au17 59.723(18)
Au6 Au4 Au17 59.46(2)
Au3 Au4 Au17 52.613(19)
Au1 Au4 Au17 109.50(2)
P4 Au4 Au5 124.49(9)
Au20 Au4 Au5 56.272(18)
Au6 Au4 Au5 60.343(18)
Au3 Au4 Au5 133.20(2)
Au1 Au4 Au5 58.501(18)
Au17 Au4 Au5 106.31(2)
P4 Au4 Au2 98.31(9)
Au20 Au4 Au2 58.78(2)
Au6 Au4 Au2 112.23(2)
Au3 Au4 Au2 100.73(2)
Au1 Au4 Au2 57.83(2)
Au17 Au4 Au2 65.087(19)
Au5 Au4 Au2 105.44(2)
P5 Au5 Au20 162.06(9)
P5 Au5 Au9 121.67(9)
Au20 Au5 Au9 57.437(19)
P5 Au5 Au1 140.20(9)
Au20 Au5 Au1 57.153(19)
Au9 Au5 Au1 60.999(18)
P5 Au5 Au6 109.56(9)
Au20 Au5 Au6 59.05(2)
Au9 Au5 Au6 109.27(2)
Au1 Au5 Au6 105.22(3)
P5 Au5 Au8 105.61(9)
Au20 Au5 Au8 57.368(18)
Au9 Au5 Au8 60.14(2)
Au1 Au5 Au8 107.58(2)
Au6 Au5 Au8 61.63(2)
P5 Au5 Au4 131.41(9)
Au20 Au5 Au4 56.06(2)
Au9 Au5 Au4 106.40(2)
Au1 Au5 Au4 58.997(18)
Au6 Au5 Au4 55.161(19)
Au8 Au5 Au4 103.80(2)
P6 Au6 Au4 150.56(8)
P6 Au6 Au20 150.57(8)
Au4 Au6 Au20 58.746(18)
P6 Au6 Au17 124.58(9)
Au4 Au6 Au17 63.590(18)
Au20 Au6 Au17 60.409(18)
P6 Au6 Au5 122.03(10)
Au4 Au6 Au5 64.50(2)
Au20 Au6 Au5 57.019(19)
Au17 Au6 Au5 112.54(2)
P6 Au6 Au8 96.41(9)
Au4 Au6 Au8 109.71(2)
Au20 Au6 Au8 56.23(2)
Au17 Au6 Au8 102.63(2)
Au5 Au6 Au8 60.034(18)
P6 Au6 Au19 101.55(9)
Au4 Au6 Au19 103.88(2)
Au20 Au6 Au19 56.298(19)
Au17 Au6 Au19 52.639(17)
Au5 Au6 Au19 105.23(2)
Au8 Au6 Au19 57.30(2)
P7 Au7 Au19 169.63(13)
P7 Au7 Au13 131.98(13)
Au19 Au7 Au13 58.39(2)
P7 Au7 Au8 103.58(13)
Au19 Au7 Au8 66.80(2)
Au13 Au7 Au8 121.30(3)
P7 Au7 Au10 115.58(12)
Au19 Au7 Au10 55.94(2)
Au13 Au7 Au10 105.38(3)
Au8 Au7 Au10 52.72(2)
P8 Au8 Au20 152.67(9)
P8 Au8 Au10 144.64(9)
Au20 Au8 Au10 62.51(2)
P8 Au8 Au7 87.96(11)
Au20 Au8 Au7 110.52(3)
Au10 Au8 Au7 72.02(2)
P8 Au8 Au9 124.71(11)
Au20 Au8 Au9 56.48(2)
Au10 Au8 Au9 61.66(2)
Au7 Au8 Au9 132.58(3)
P8 Au8 Au5 99.01(10)
Au20 Au8 Au5 56.82(2)
Au10 Au8 Au5 110.21(3)
Au7 Au8 Au5 158.79(3)
Au9 Au8 Au5 57.99(2)
P8 Au8 Au19 129.25(11)
Au20 Au8 Au19 59.48(2)
Au10 Au8 Au19 58.69(2)
Au7 Au8 Au19 52.45(2)
Au9 Au8 Au19 106.03(2)
Au5 Au8 Au19 109.59(2)
P8 Au8 Au6 100.26(9)
Au20 Au8 Au6 57.634(17)
Au10 Au8 Au6 111.74(3)
Au7 Au8 Au6 100.81(2)
Au9 Au8 Au6 104.93(2)
Au5 Au8 Au6 58.338(18)
Au19 Au8 Au6 64.515(18)
P9 Au9 Au20 166.95(13)
P9 Au9 Au5 134.20(13)
Au20 Au9 Au5 58.84(2)
P9 Au9 Au12 110.45(13)
Au20 Au9 Au12 58.21(2)
Au5 Au9 Au12 109.47(2)
P9 Au9 Au10 108.95(12)
Au20 Au9 Au10 61.06(2)
Au5 Au9 Au10 108.91(2)
Au12 Au9 Au10 62.20(2)
P9 Au9 Au8 124.77(13)
Au20 Au9 Au8 58.401(19)
Au5 Au9 Au8 61.877(18)
Au12 Au9 Au8 105.94(3)
Au10 Au9 Au8 56.21(2)
P9 Au9 Au1 125.09(13)
Au20 Au9 Au1 57.364(19)
Au5 Au9 Au1 60.48(2)
Au12 Au9 Au1 60.97(2)
Au10 Au9 Au1 110.99(3)
Au8 Au9 Au1 108.52(2)
P10 Au10 Au8 151.96(12)
P10 Au10 Au19 121.90(12)
Au8 Au10 Au19 64.94(2)
P10 Au10 Au20 149.35(12)
Au8 Au10 Au20 58.68(2)
Au19 Au10 Au20 60.41(2)
P10 Au10 Au9 125.87(12)
Au8 Au10 Au9 62.13(2)
Au19 Au10 Au9 111.02(2)
Au20 Au10 Au9 55.586(18)
P10 Au10 Au12 97.30(11)
Au8 Au10 Au12 107.87(2)
Au19 Au10 Au12 102.64(2)
Au20 Au10 Au12 55.427(17)
Au9 Au10 Au12 58.78(2)
P10 Au10 Au18 98.91(13)
Au8 Au10 Au18 104.89(2)
Au19 Au10 Au18 53.083(19)
Au20 Au10 Au18 56.259(18)
Au9 Au10 Au18 103.99(2)
Au12 Au10 Au18 57.448(18)
P10 Au10 Au7 106.29(11)
Au8 Au10 Au7 55.263(19)
Au19 Au10 Au7 49.254(18)
Au20 Au10 Au7 96.55(2)
Au9 Au10 Au7 116.61(3)
Au12 Au10 Au7 150.20(2)
Au18 Au10 Au7 100.28(2)
P11 Au11 Au18 164.22(11)
P11 Au11 Au14 137.93(11)
Au18 Au11 Au14 57.60(3)
P11 Au11 Au12 98.52(11)
Au18 Au11 Au12 66.48(2)
Au14 Au11 Au12 118.05(3)
P11 Au11 Au2 111.11(10)
Au18 Au11 Au2 56.60(2)
Au14 Au11 Au2 107.38(2)
Au12 Au11 Au2 53.433(17)
P12 Au12 Au20 149.55(12)
P12 Au12 Au2 147.23(12)
Au20 Au12 Au2 62.89(2)
P12 Au12 Au11 91.27(12)
Au20 Au12 Au11 110.96(2)
Au2 Au12 Au11 69.94(2)
P12 Au12 Au9 95.53(12)
Au20 Au12 Au9 56.916(19)
Au2 Au12 Au9 111.24(2)
Au11 Au12 Au9 160.29(3)
P12 Au12 Au1 124.00(11)
Au20 Au12 Au1 56.637(19)
Au2 Au12 Au1 60.98(2)
Au11 Au12 Au1 129.36(2)
Au9 Au12 Au1 59.985(19)
P12 Au12 Au10 96.72(11)
Au20 Au12 Au10 59.438(19)
Au2 Au12 Au10 112.94(2)
Au11 Au12 Au10 101.85(2)
Au9 Au12 Au10 59.02(2)
Au1 Au12 Au10 107.68(2)
P12 Au12 Au18 130.11(11)
Au20 Au12 Au18 60.30(2)
Au2 Au12 Au18 58.32(2)
Au11 Au12 Au18 52.60(2)
Au9 Au12 Au18 110.20(3)
Au1 Au12 Au18 105.89(2)
Au10 Au12 Au18 65.13(2)
P13 Au13 Au19 167.24(12)
P13 Au13 Au7 135.02(12)
Au19 Au13 Au7 57.68(2)
P13 Au13 Au16 108.55(12)
Au19 Au13 Au16 58.91(2)
Au7 Au13 Au16 114.77(3)
P14 Au14 Au18 161.84(14)
P14 Au14 Au11 139.12(15)
Au18 Au14 Au11 58.20(2)
P14 Au14 Au16 106.84(16)
Au18 Au14 Au16 57.47(2)
Au11 Au14 Au16 113.63(3)
P15 Au15 Au17 168.73(18)
P15 Au15 Au3 133.13(18)
Au17 Au15 Au3 58.06(2)
P15 Au15 Au16 108.26(17)
Au17 Au15 Au16 61.08(2)
Au3 Au15 Au16 117.80(3)
P16 Au16 Au19 146.87(12)
P16 Au16 Au18 144.21(14)
Au19 Au16 Au18 58.03(2)
P16 Au16 Au17 147.98(16)
Au19 Au16 Au17 56.94(2)
Au18 Au16 Au17 57.01(2)
P16 Au16 Au15 95.98(16)
Au19 Au16 Au15 104.08(2)
Au18 Au16 Au15 99.09(2)
Au17 Au16 Au15 52.054(19)
P16 Au16 Au13 94.75(12)
Au19 Au16 Au13 52.55(2)
Au18 Au16 Au13 106.21(3)
Au17 Au16 Au13 99.30(3)
Au15 Au16 Au13 118.06(2)
P16 Au16 Au14 94.11(14)
Au19 Au16 Au14 97.33(3)
Au18 Au16 Au14 50.50(2)
Au17 Au16 Au14 104.18(3)
Au15 Au16 Au14 121.64(3)
Au13 Au16 Au14 118.09(3)
Au15 Au17 Au3 64.18(2)
Au15 Au17 Au19 120.48(3)
Au3 Au17 Au19 142.29(3)
Au15 Au17 Au18 114.02(3)
Au3 Au17 Au18 156.30(3)
Au19 Au17 Au18 60.58(2)
Au15 Au17 Au20 174.90(3)
Au3 Au17 Au20 116.95(2)
Au19 Au17 Au20 62.07(2)
Au18 Au17 Au20 62.76(2)
Au15 Au17 Au6 125.63(3)
Au3 Au17 Au6 77.53(2)
Au19 Au17 Au6 70.79(2)
Au18 Au17 Au6 116.19(2)
Au20 Au17 Au6 58.99(2)
Au15 Au17 Au16 66.86(3)
Au3 Au17 Au16 129.32(3)
Au19 Au17 Au16 60.48(2)
Au18 Au17 Au16 60.85(2)
Au20 Au17 Au16 113.00(3)
Au6 Au17 Au16 124.16(2)
Au15 Au17 Au4 123.41(3)
Au3 Au17 Au4 62.385(18)
Au19 Au17 Au4 112.79(3)
Au18 Au17 Au4 107.39(2)
Au20 Au17 Au4 56.153(19)
Au6 Au17 Au4 56.95(2)
Au16 Au17 Au4 167.99(2)
Au15 Au17 Au2 119.32(2)
Au3 Au17 Au2 103.33(2)
Au19 Au17 Au2 104.41(2)
Au18 Au17 Au2 55.580(16)
Au20 Au17 Au2 55.705(17)
Au6 Au17 Au2 105.54(2)
Au16 Au17 Au2 111.27(2)
Au4 Au17 Au2 59.286(18)
Au14 Au18 Au11 64.19(3)
Au14 Au18 Au17 128.62(4)
Au11 Au18 Au17 140.50(3)
Au14 Au18 Au19 115.88(3)
Au11 Au18 Au19 156.89(3)
Au17 Au18 Au19 59.476(18)
Au14 Au18 Au2 126.58(3)
Au11 Au18 Au2 72.85(2)
Au17 Au18 Au2 71.74(2)
Au19 Au18 Au2 116.12(3)
Au14 Au18 Au16 72.03(3)
Au11 Au18 Au16 133.10(3)
Au17 Au18 Au16 62.14(2)
Au19 Au18 Au16 60.59(2)
Au2 Au18 Au16 126.67(3)
Au14 Au18 Au20 168.60(4)
Au11 Au18 Au20 113.93(3)
Au17 Au18 Au20 60.597(18)
Au19 Au18 Au20 60.96(2)
Au2 Au18 Au20 60.160(18)
Au16 Au18 Au20 112.29(2)
Au14 Au18 Au12 118.92(3)
Au11 Au18 Au12 60.93(2)
Au17 Au18 Au12 110.65(2)
Au19 Au18 Au12 104.84(3)
Au2 Au18 Au12 56.386(19)
Au16 Au18 Au12 165.38(3)
Au20 Au18 Au12 55.07(2)
Au14 Au18 Au10 113.61(4)
Au11 Au18 Au10 102.09(3)
Au17 Au18 Au10 103.39(2)
Au19 Au18 Au10 55.68(2)
Au2 Au18 Au10 104.90(3)
Au16 Au18 Au10 110.32(3)
Au20 Au18 Au10 55.15(2)
Au12 Au18 Au10 57.43(2)
Au7 Au19 Au13 63.92(3)
Au7 Au19 Au17 157.17(3)
Au13 Au19 Au17 116.37(3)
Au7 Au19 Au18 140.94(3)
Au13 Au19 Au18 123.64(3)
Au17 Au19 Au18 59.95(2)
Au7 Au19 Au16 129.95(3)
Au13 Au19 Au16 68.54(2)
Au17 Au19 Au16 62.58(2)
Au18 Au19 Au16 61.38(2)
Au7 Au19 Au10 74.81(3)
Au13 Au19 Au10 124.84(3)
Au17 Au19 Au10 115.82(3)
Au18 Au19 Au10 71.24(2)
Au16 Au19 Au10 124.53(3)
Au7 Au19 Au20 115.18(3)
Au13 Au19 Au20 172.41(3)
Au17 Au19 Au20 61.20(2)
Au18 Au19 Au20 62.25(2)
Au16 Au19 Au20 114.01(2)
Au10 Au19 Au20 60.315(19)
Au7 Au19 Au8 60.75(2)
Au13 Au19 Au8 120.79(3)
Au17 Au19 Au8 106.81(2)
Au18 Au19 Au8 112.24(3)
Au16 Au19 Au8 169.14(2)
Au10 Au19 Au8 56.37(2)
Au20 Au19 Au8 55.977(18)
Au7 Au19 Au6 102.03(3)
Au13 Au19 Au6 118.03(2)
Au17 Au19 Au6 56.575(19)
Au18 Au19 Au6 104.70(2)
Au16 Au19 Au6 113.50(2)
Au10 Au19 Au6 104.66(3)
Au20 Au19 Au6 54.416(16)
Au8 Au19 Au6 58.188(18)
Au9 Au20 Au1 65.87(2)
Au9 Au20 Au4 121.54(2)
Au1 Au20 Au4 65.405(18)
Au9 Au20 Au12 64.88(2)
Au1 Au20 Au12 66.06(2)
Au4 Au20 Au12 118.73(3)
Au9 Au20 Au5 63.72(2)
Au1 Au20 Au5 64.93(2)
Au4 Au20 Au5 67.66(2)
Au12 Au20 Au5 119.24(2)
Au9 Au20 Au8 65.12(2)
Au1 Au20 Au8 121.38(3)
Au4 Au20 Au8 119.73(2)
Au12 Au20 Au8 116.50(2)
Au5 Au20 Au8 65.81(2)
Au9 Au20 Au6 118.79(3)
Au1 Au20 Au6 115.17(2)
Au4 Au20 Au6 60.08(2)
Au12 Au20 Au6 176.33(3)
Au5 Au20 Au6 63.93(2)
Au8 Au20 Au6 66.14(2)
Au9 Au20 Au17 173.71(2)
Au1 Au20 Au17 120.33(2)
Au4 Au20 Au17 64.124(19)
Au12 Au20 Au17 115.73(3)
Au5 Au20 Au17 118.94(2)
Au8 Au20 Au17 110.18(2)
Au6 Au20 Au17 60.602(19)
Au9 Au20 Au10 63.35(2)
Au1 Au20 Au10 120.13(2)
Au4 Au20 Au10 174.43(3)
Au12 Au20 Au10 65.13(2)
Au5 Au20 Au10 114.59(3)
Au8 Au20 Au10 58.803(19)
Au6 Au20 Au10 115.79(3)
Au17 Au20 Au10 110.86(2)
Au9 Au20 Au19 116.99(2)
Au1 Au20 Au19 173.38(3)
Au4 Au20 Au19 115.16(2)
Au12 Au20 Au19 109.18(2)
Au5 Au20 Au19 121.63(2)
Au8 Au20 Au19 64.54(2)
Au6 Au20 Au19 69.29(2)
Au17 Au20 Au19 56.732(18)
Au10 Au20 Au19 59.271(19)
Au9 Au20 Au2 114.68(2)
Au1 Au20 Au2 62.87(2)
Au4 Au20 Au2 66.727(18)
Au12 Au20 Au2 59.037(19)
Au5 Au20 Au2 120.78(2)
Au8 Au20 Au2 173.00(2)
Au6 Au20 Au2 118.07(2)
Au17 Au20 Au2 69.43(2)
Au10 Au20 Au2 114.49(2)
Au19 Au20 Au2 110.92(3)
Au9 Au20 Au18 120.67(3)
Au1 Au20 Au18 116.60(2)
Au4 Au20 Au18 108.88(2)
Au12 Au20 Au18 64.63(2)
Au5 Au20 Au18 175.58(2)
Au8 Au20 Au18 115.00(2)
Au6 Au20 Au18 112.13(2)
Au17 Au20 Au18 56.64(2)
Au10 Au20 Au18 68.59(2)
Au19 Au20 Au18 56.785(18)
Au2 Au20 Au18 58.64(2)
C2 C1 C6 117.1(16)
C2 C1 P1 119.5(12)
C6 C1 P1 123.4(13)
C1 C2 C3 121.8(16)
C1 C2 H2 119.1
C3 C2 H2 119.1
C4 C3 C2 120.5(17)
C4 C3 H3 119.8
C2 C3 H3 119.7
C3 C4 C5 118.(2)
C3 C4 H4 121.0
C5 C4 H4 121.0
C6 C5 C4 120.(2)
C6 C5 H5 119.8
C4 C5 H5 119.8
C5 C6 C1 122.(2)
C5 C6 H6 119.0
C1 C6 H6 119.0
C12 C7 C8 123.(2)
C12 C7 P1 120.2(14)
C8 C7 P1 117.(2)
C7 C8 C9 109.(3)
C7 C8 H8 125.4
C9 C8 H8 125.6
C10 C9 C8 122.(2)
C10 C9 H9 119.1
C8 C9 H9 118.7
C9 C10 C11 124.(3)
C9 C10 H10 117.9
C11 C10 H10 117.8
C12 C11 C10 115.(3)
C12 C11 H11 122.5
C10 C11 H11 122.7
C11 C12 C7 125.(2)
C11 C12 H12 117.3
C7 C12 H12 117.3
C18 C13 C14 117.3(15)
C18 C13 P2 122.8(12)
C14 C13 P2 119.9(12)
C15 C14 C13 120.7(16)
C15 C14 H14 119.6
C13 C14 H14 119.6
C16 C15 C14 121.3(17)
C16 C15 H15 119.4
C14 C15 H15 119.3
C15 C16 C17 118.5(17)
C15 C16 H16 120.7
C17 C16 H16 120.8
C16 C17 C18 122.2(17)
C16 C17 H17 118.9
C18 C17 H17 118.9
C17 C18 C13 120.0(16)
C17 C18 H18 120.0
C13 C18 H18 120.0
C24 C19 C20 119.4(15)
C24 C19 P2 116.5(13)
C20 C19 P2 124.1(12)
C21 C20 C19 120.9(17)
C21 C20 H20 119.6
C19 C20 H20 119.5
C22 C21 C20 120.(2)
C22 C21 H21 120.0
C20 C21 H21 120.0
C23 C22 C21 121.(2)
C23 C22 H22 119.6
C21 C22 H22 119.6
C22 C23 C24 121.(2)
C22 C23 H23 119.6
C24 C23 H23 119.6
C19 C24 C23 118.(2)
C19 C24 H24 121.1
C23 C24 H24 121.1
C26 C25 C30 119.(2)
C26 C25 P3 117.3(13)
C30 C25 P3 123.4(18)
C25 C26 C27 121.(2)
C25 C26 H26 119.1
C27 C26 H26 119.4
C26 C27 C28 115.(3)
C26 C27 H27 122.3
C28 C27 H27 122.3
C29 C28 C27 123.(2)
C29 C28 H28 118.2
C27 C28 H28 118.4
C30 C29 C28 118.(2)
C30 C29 H29 120.9
C28 C29 H29 121.0
C29 C30 C25 122.(3)
C29 C30 H30 118.8
C25 C30 H30 118.9
C36 C31 C32 117.1(15)
C36 C31 P3 123.3(13)
C32 C31 P3 119.5(12)
C31 C32 C33 121.9(16)
C31 C32 H32 119.0
C33 C32 H32 119.1
C34 C33 C32 118.8(18)
C34 C33 H33 120.6
C32 C33 H33 120.6
C33 C34 C35 121.5(19)
C33 C34 H34 119.2
C35 C34 H34 119.3
C34 C35 C36 118.8(19)
C34 C35 H35 120.6
C36 C35 H35 120.5
C31 C36 C35 121.7(19)
C31 C36 H36 119.1
C35 C36 H36 119.2
C38 C37 P1 115.6(10)
C38 C37 H37A 108.4
P1 C37 H37A 108.4
C38 C37 H37B 108.4
P1 C37 H37B 108.3
H37A C37 H37B 107.4
C37 C38 P4 116.8(9)
C37 C38 H38A 108.1
P4 C38 H38A 108.0
C37 C38 H38B 108.1
P4 C38 H38B 108.1
H38A C38 H38B 107.3
C40 C39 P2 118.1(9)
C40 C39 H39A 107.8
P2 C39 H39A 107.8
C40 C39 H39B 107.8
P2 C39 H39B 107.8
H39A C39 H39B 107.1
C39 C40 P4 121.4(9)
C39 C40 H40A 107.0
P4 C40 H40A 107.0
C39 C40 H40B 107.0
P4 C40 H40B 106.9
H40A C40 H40B 106.7
C42 C41 P3 118.3(11)
C42 C41 H41A 107.7
P3 C41 H41A 107.8
C42 C41 H41B 107.7
P3 C41 H41B 107.8
H41A C41 H41B 107.1
C41 C42 P4 118.3(9)
C41 C42 H42A 107.7
P4 C42 H42A 107.7
C41 C42 H42B 107.7
P4 C42 H42B 107.7
H42A C42 H42B 107.1
C44 C43 C48 119.1(16)
C44 C43 P5 119.7(13)
C48 C43 P5 121.1(13)
C43 C44 C45 120.7(18)
C43 C44 H44 119.7
C45 C44 H44 119.6
C46 C45 C44 120.2(18)
C46 C45 H45 119.9
C44 C45 H45 119.9
C47 C46 C45 120.9(19)
C47 C46 H46 119.6
C45 C46 H46 119.5
C46 C47 C48 119.(2)
C46 C47 H47 120.4
C48 C47 H47 120.6
C43 C48 C47 119.6(19)
C43 C48 H48 120.2
C47 C48 H48 120.2
C54 C49 C50 117.5(15)
C54 C49 P5 123.4(13)
C50 C49 P5 119.0(11)
C51 C50 C49 120.4(16)
C51 C50 H50 119.8
C49 C50 H50 119.8
C52 C51 C50 122.0(17)
C52 C51 H51 119.0
C50 C51 H51 119.0
C51 C52 C53 118.4(16)
C51 C52 H52 120.8
C53 C52 H52 120.8
C52 C53 C54 120.8(17)
C52 C53 H53 119.6
C54 C53 H53 119.6
C49 C54 C53 120.8(18)
C49 C54 H54 119.6
C53 C54 H54 119.6
C56 C55 C60 119.1(13)
C56 C55 P6 120.8(10)
C60 C55 P6 120.1(11)
C55 C56 C57 122.4(13)
C55 C56 H56 118.7
C57 C56 H56 118.8
C58 C57 C56 117.2(13)
C58 C57 H57 121.5
C56 C57 H57 121.4
C59 C58 C57 121.1(14)
C59 C58 H58 119.4
C57 C58 H58 119.5
C58 C59 C60 122.6(14)
C58 C59 H59 118.8
C60 C59 H59 118.7
C59 C60 C55 117.6(14)
C59 C60 H60 121.3
C55 C60 H60 121.2
C62 C61 C66 118.6(13)
C62 C61 P6 126.0(11)
C66 C61 P6 115.3(11)
C63 C62 C61 118.9(15)
C63 C62 H62 120.5
C61 C62 H62 120.6
C64 C63 C62 122.5(16)
C64 C63 H63 118.7
C62 C63 H63 118.8
C63 C64 C65 120.1(16)
C63 C64 H64 119.9
C65 C64 H64 119.9
C64 C65 C66 118.8(17)
C64 C65 H65 120.6
C66 C65 H65 120.6
C65 C66 C61 120.9(16)
C65 C66 H66 119.5
C61 C66 H66 119.6
C68 C67 C72 117.9(15)
C68 C67 P7 124.2(15)
C72 C67 P7 117.8(12)
C69 C68 C67 121.3(19)
C69 C68 H68 119.4
C67 C68 H68 119.3
C70 C69 C68 120.8(18)
C70 C69 H69 119.5
C68 C69 H69 119.7
C69 C70 C71 120.2(18)
C69 C70 H70 119.9
C71 C70 H70 119.8
C72 C71 C70 119.(2)
C72 C71 H71 120.4
C70 C71 H71 120.4
C71 C72 C67 120.6(18)
C71 C72 H72 119.8
C67 C72 H72 119.7
C78 C73 C74 121.(2)
C78 C73 P7 120.6(18)
C74 C73 P7 118.3(16)
C73 C74 C75 116.(2)
C73 C74 H74 122.1
C75 C74 H74 121.9
C76 C75 C74 117.(3)
C76 C75 H75 121.1
C74 C75 H75 121.4
C77 C76 C75 122.(3)
C77 C76 H76 118.7
C75 C76 H76 118.9
C76 C77 C78 120.(3)
C76 C77 H77 120.0
C78 C77 H77 119.8
C77 C78 C73 122.(3)
C77 C78 H78 118.9
C73 C78 H78 118.6
C80 C79 P5 113.2(10)
C80 C79 H79A 108.9
P5 C79 H79A 108.9
C80 C79 H79B 108.9
P5 C79 H79B 108.9
H79A C79 H79B 107.8
C79 C80 P8 115.5(11)
C79 C80 H80A 108.4
P8 C80 H80A 108.4
C79 C80 H80B 108.4
P8 C80 H80B 108.4
H80A C80 H80B 107.4
C82 C81 P6 121.9(10)
C82 C81 H81A 106.8
P6 C81 H81A 106.8
C82 C81 H81B 106.8
P6 C81 H81B 106.8
H81A C81 H81B 106.7
C81 C82 P8 121.6(10)
C81 C82 H82A 106.9
P8 C82 H82A 106.9
C81 C82 H82B 107.0
P8 C82 H82B 106.9
H82A C82 H82B 106.7
C84 C83 P7 119.2(11)
C84 C83 H83A 107.5
P7 C83 H83A 107.6
C84 C83 H83B 107.5
P7 C83 H83B 107.5
H83A C83 H83B 107.0
C83 C84 P8 119.0(11)
C83 C84 H84A 107.5
P8 C84 H84A 107.5
C83 C84 H84B 107.6
P8 C84 H84B 107.6
H84A C84 H84B 107.0
C90 C85 C86 118.0(18)
C90 C85 P9 121.2(15)
C86 C85 P9 120.8(12)
C87 C86 C85 120.6(17)
C87 C86 H86 119.6
C85 C86 H86 119.8
C88 C87 C86 122.(2)
C88 C87 H87 118.8
C86 C87 H87 118.7
C87 C88 C89 118.(2)
C87 C88 H88 120.7
C89 C88 H88 121.0
C88 C89 C90 122.2(18)
C88 C89 H89 118.8
C90 C89 H89 118.9
C85 C90 C89 118.2(19)
C85 C90 H90 120.9
C89 C90 H90 120.8
C96 C91 C92 121.(3)
C96 C91 P9 121.(2)
C92 C91 P9 116.4(16)
C93 C92 C91 120.(3)
C93 C92 H92 119.8
C91 C92 H92 119.9
C92 C93 C94 119.(4)
C92 C93 H93 120.4
C94 C93 H93 120.3
C95 C94 C93 123.(4)
C95 C94 H94 118.5
C93 C94 H94 118.7
C94 C95 C96 119.(3)
C94 C95 H95 120.7
C96 C95 H95 120.3
C91 C96 C95 116.(3)
C91 C96 H96 121.9
C95 C96 H96 121.9
C102 C97 C98 118.1(17)
C102 C97 P10 121.1(15)
C98 C97 P10 120.8(11)
C99 C98 C97 119.6(15)
C99 C98 H98 120.2
C97 C98 H98 120.2
C98 C99 C100 120.8(18)
C98 C99 H99 119.6
C100 C99 H99 119.6
C101 C100 C99 120.4(17)
C101 C100 H100 119.7
C99 C100 H100 119.9
C102 C101 C100 119.1(17)
C102 C101 H101 120.4
C100 C101 H101 120.5
C101 C102 C97 121.8(19)
C101 C102 H102 119.1
C97 C102 H102 119.1
C108 C103 C104 119.0(17)
C108 C103 P10 125.3(15)
C104 C103 P10 115.5(12)
C103 C104 C105 120.2(17)
C103 C104 H104 119.8
C105 C104 H104 120.0
C106 C105 C104 120.(2)
C106 C105 H105 119.9
C104 C105 H105 119.9
C107 C106 C105 118.9(19)
C107 C106 H106 120.6
C105 C106 H106 120.6
C108 C107 C106 121.6(19)
C108 C107 H107 119.1
C106 C107 H107 119.3
C107 C108 C103 120.1(19)
C107 C108 H108 120.1
C103 C108 H108 119.8
C110 C109 C114 118.4(13)
C110 C109 P11 118.6(12)
C114 C109 P11 122.9(11)
C109 C110 C111 120.4(15)
C109 C110 H110 119.8
C111 C110 H110 119.8
C112 C111 C110 119.3(15)
C112 C111 H111 120.3
C110 C111 H111 120.3
C113 C112 C111 122.1(16)
C113 C112 H112 119.0
C111 C112 H112 118.9
C112 C113 C114 118.1(15)
C112 C113 H113 120.9
C114 C113 H113 120.9
C109 C114 C113 121.6(14)
C109 C114 H114 119.2
C113 C114 H114 119.2
C120 C115 C116 121.0(17)
C120 C115 P11 118.1(12)
C116 C115 P11 120.9(14)
C117 C116 C115 120.5(19)
C117 C116 H116 119.8
C115 C116 H116 119.7
C116 C117 C118 119.4(19)
C116 C117 H117 120.3
C118 C117 H117 120.2
C119 C118 C117 118.(2)
C119 C118 H118 121.0
C117 C118 H118 121.2
C118 C119 C120 122.3(18)
C118 C119 H119 118.9
C120 C119 H119 118.8
C119 C120 C115 118.4(15)
C119 C120 H120 120.7
C115 C120 H120 120.8
C122 C121 P9 111.7(11)
C122 C121 H12A 109.2
P9 C121 H12A 109.2
C122 C121 H12B 109.3
P9 C121 H12B 109.3
H12A C121 H12B 107.9
C121 C122 P12 117.4(13)
C121 C122 H12C 107.9
P12 C122 H12C 108.0
C121 C122 H12D 108.0
P12 C122 H12D 108.0
H12C C122 H12D 107.2
C124 C123 P10 118.1(12)
C124 C123 H12E 107.8
P10 C123 H12E 107.8
C124 C123 H12F 107.8
P10 C123 H12F 107.8
H12E C123 H12F 107.1
C123 C124 P12 119.5(9)
C123 C124 H12G 107.4
P12 C124 H12G 107.5
C123 C124 H12H 107.5
P12 C124 H12H 107.4
H12G C124 H12H 107.0
C126 C125 P11 118.4(11)
C126 C125 H12I 107.7
P11 C125 H12I 107.7
C126 C125 H12J 107.8
P11 C125 H12J 107.8
H12I C125 H12J 107.1
C125 C126 P12 117.2(10)
C125 C126 H12K 107.9
P12 C126 H12K 108.0
C125 C126 H12L 108.0
P12 C126 H12L 108.0
H12K C126 H12L 107.2
C128 C127 C132 119.4(18)
C128 C127 P13 124.7(17)
C132 C127 P13 115.9(15)
C127 C128 C129 118.(2)
C127 C128 H128 121.1
C129 C128 H128 121.1
C130 C129 C128 125.(2)
C130 C129 H129 117.4
C128 C129 H129 117.4
C129 C130 C131 119.(2)
C129 C130 H130 120.6
C131 C130 H130 120.7
C130 C131 C132 121.(3)
C130 C131 H131 119.5
C132 C131 H131 119.5
C127 C132 C131 118.(2)
C127 C132 H132 121.0
C131 C132 H132 121.2
C138 C133 C134 118.6(17)
C138 C133 P13 119.9(12)
C134 C133 P13 121.4(15)
C135 C134 C133 120.(2)
C135 C134 H134 120.1
C133 C134 H134 120.1
C136 C135 C134 119.(2)
C136 C135 H135 120.3
C134 C135 H135 120.3
C135 C136 C137 122.(2)
C135 C136 H136 118.7
C137 C136 H136 118.9
C136 C137 C138 119.(2)
C136 C137 H137 120.3
C138 C137 H137 120.3
C133 C138 C137 120.2(18)
C133 C138 H138 119.9
C137 C138 H138 119.9
C140 C139 C144 113.(3)
C140 C139 P14 118.9(19)
C144 C139 P14 128.(3)
C141 C140 C139 120.(3)
C141 C140 H140 120.1
C139 C140 H140 119.9
C140 C141 C142 128.(4)
C140 C141 H141 115.9
C142 C141 H141 116.3
C143 C142 C141 110.(4)
C143 C142 H142 124.4
C141 C142 H142 125.3
C144 C143 C142 125.(4)
C144 C143 H143 117.1
C142 C143 H143 117.9
C143 C144 C139 123.(4)
C143 C144 H144 118.2
C139 C144 H144 118.4
C146 C145 C150 120.0
C146 C145 P14 112.1(14)
C150 C145 P14 126.5(13)
C147 C146 C145 120.0
C147 C146 H146 120.0
C145 C146 H146 120.0
C146 C147 C148 120.0
C146 C147 H147 120.0
C148 C147 H147 120.0
C149 C148 C147 120.0
C149 C148 H148 120.0
C147 C148 H148 120.0
C148 C149 C150 120.0
C148 C149 H149 120.0
C150 C149 H149 120.0
C149 C150 C145 120.0
C149 C150 H150 120.0
C145 C150 H150 120.0
C170 C169 C174 124.(5)
C170 C169 P14 119.(4)
C174 C169 P14 116.(4)
C169 C170 C171 113.(6)
C169 C170 H17A 123.5
C171 C170 H17A 123.5
C170 C171 C172 98.(8)
C170 C171 H17B 131.0
C172 C171 H17B 130.7
C173 C172 C171 155.(10)
C173 C172 C174 50.(10)
C171 C172 C174 114.(10)
C173 C172 H17C 102.8
C171 C172 H17C 102.0
C174 C172 H17C 126.7
C172 C173 C174 98.(10)
C172 C173 H17D 131.1
C174 C173 H17D 131.0
C173 C174 C169 120.(6)
C173 C174 C172 32.(8)
C169 C174 C172 88.(8)
C173 C174 H17E 120.5
C169 C174 H17E 119.5
C172 C174 H17E 152.5
C156 C151 C152 117.(2)
C156 C151 P15 121.5(16)
C152 C151 P15 121.2(16)
C153 C152 C151 122.(2)
C153 C152 H152 119.0
C151 C152 H152 119.0
C154 C153 C152 122.(2)
C154 C153 H153 118.9
C152 C153 H153 118.9
C153 C154 C155 117.(2)
C153 C154 H154 121.8
C155 C154 H154 121.6
C156 C155 C154 119.(3)
C156 C155 H155 120.6
C154 C155 H155 120.6
C151 C156 C155 123.(2)
C151 C156 H156 118.9
C155 C156 H156 118.6
C162 C157 C158 117.(3)
C162 C157 P15 118.7(19)
C158 C157 P15 124.(3)
C157 C158 C159 117.(4)
C157 C158 H158 121.4
C159 C158 H158 121.5
C160 C159 C158 129.(6)
C160 C159 H159 115.4
C158 C159 H159 115.2
C159 C160 C161 113.(4)
C159 C160 H160 123.3
C161 C160 H160 123.4
C162 C161 C160 120.(5)
C162 C161 H161 120.1
C160 C161 H161 120.0
C157 C162 C161 123.(4)
C157 C162 H162 118.4
C161 C162 H162 118.3
C164 C163 P13 112.9(14)
C164 C163 H16A 108.9
P13 C163 H16A 109.0
C164 C163 H16B 109.1
P13 C163 H16B 109.0
H16A C163 H16B 107.8
C163 C164 P16 117.4(14)
C163 C164 H16C 108.0
P16 C164 H16C 108.0
C163 C164 H16D 107.9
P16 C164 H16D 107.9
H16C C164 H16D 107.2
C166 C165 P14 114.3(15)
C166 C165 H16E 108.7
P14 C165 H16E 108.6
C166 C165 H16F 108.7
P14 C165 H16F 108.7
H16E C165 H16F 107.6
C165 C166 P16 116.7(18)
C165 C166 H16G 108.1
P16 C166 H16G 108.1
C165 C166 H16H 108.1
P16 C166 H16H 108.1
H16G C166 H16H 107.3
C168 C167 P15 112.8(16)
C168 C167 H16I 109.1
P15 C167 H16I 109.0
C168 C167 H16J 109.0
P15 C167 H16J 109.0
H16I C167 H16J 107.8
C167 C168 P16 119.1(18)
C167 C168 H16K 107.6
P16 C168 H16K 107.5
C167 C168 H16L 107.5
P16 C168 H16L 107.5
H16K C168 H16L 107.0
C902 C901 C906 137.(4)
C902 C901 H901 112.3
C906 C901 H901 111.0
C901 C902 C903 125.(5)
C901 C902 H902 118.1
C903 C902 H902 116.7
C904 C903 C902 99.(8)
C904 C903 H903 131.2
C902 C903 H903 129.9
C905 C904 C903 138.(10)
C905 C904 H904 111.3
C903 C904 H904 110.8
C904 C905 C906 130.(7)
C904 C905 H905 117.1
C906 C905 H905 112.7
C901 C906 C905 91.(4)
C901 C906 H906 134.1
C905 C906 H906 134.9
C37 P1 C1 103.4(7)
C37 P1 C7 104.3(7)
C1 P1 C7 107.8(8)
C37 P1 Au1 112.1(4)
C1 P1 Au1 115.3(5)
C7 P1 Au1 113.1(7)
C19 P2 C13 103.4(7)
C19 P2 C39 106.7(7)
C13 P2 C39 101.5(7)
C19 P2 Au2 115.4(6)
C13 P2 Au2 111.9(5)
C39 P2 Au2 116.3(5)
C41 P3 C25 106.0(8)
C41 P3 C31 104.5(7)
C25 P3 C31 104.8(7)
C41 P3 Au3 109.7(5)
C25 P3 Au3 116.7(6)
C31 P3 Au3 114.2(5)
C38 P4 C42 97.5(6)
C38 P4 C40 102.6(6)
C42 P4 C40 105.3(6)
C38 P4 Au4 118.1(4)
C42 P4 Au4 114.1(4)
C40 P4 Au4 116.6(4)
C79 P5 C43 104.6(8)
C79 P5 C49 101.2(6)
C43 P5 C49 104.8(7)
C79 P5 Au5 110.8(5)
C43 P5 Au5 118.4(5)
C49 P5 Au5 115.1(5)
C55 P6 C61 104.5(6)
C55 P6 C81 100.6(7)
C61 P6 C81 108.2(7)
C55 P6 Au6 111.2(4)
C61 P6 Au6 113.1(4)
C81 P6 Au6 117.8(5)
C83 P7 C73 109.1(9)
C83 P7 C67 104.4(8)
C73 P7 C67 104.5(7)
C83 P7 Au7 112.8(5)
C73 P7 Au7 111.2(7)
C67 P7 Au7 114.3(6)
C80 P8 C82 103.1(8)
C80 P8 C84 96.9(7)
C82 P8 C84 103.3(7)
C80 P8 Au8 116.6(6)
C82 P8 Au8 117.6(5)
C84 P8 Au8 116.5(5)
C85 P9 C121 106.5(8)
C85 P9 C91 105.9(9)
C121 P9 C91 105.4(10)
C85 P9 Au9 114.6(5)
C121 P9 Au9 110.8(6)
C91 P9 Au9 113.0(7)
C103 P10 C97 102.4(8)
C103 P10 C123 107.3(7)
C97 P10 C123 103.3(7)
C103 P10 Au10 115.6(6)
C97 P10 Au10 111.0(5)
C123 P10 Au10 115.8(5)
C125 P11 C115 106.3(8)
C125 P11 C109 104.7(7)
C115 P11 C109 104.8(7)
C125 P11 Au11 110.8(5)
C115 P11 Au11 115.1(5)
C109 P11 Au11 114.2(5)
C124 P12 C126 105.1(7)
C124 P12 C122 102.7(8)
C126 P12 C122 97.8(8)
C124 P12 Au12 118.1(5)
C126 P12 Au12 112.0(5)
C122 P12 Au12 118.5(5)
C163 P13 C127 105.7(9)
C163 P13 C133 104.8(8)
C127 P13 C133 104.2(8)
C163 P13 Au13 111.3(5)
C127 P13 Au13 115.2(7)
C133 P13 Au13 114.6(6)
C169 P14 C165 131.(2)
C169 P14 C139 87.4(18)
C165 P14 C139 106.4(12)
C165 P14 C145 94.2(11)
C139 P14 C145 108.4(12)
C169 P14 Au14 103.9(18)
C165 P14 Au14 111.1(8)
C139 P14 Au14 115.1(10)
C145 P14 Au14 119.1(8)
C157 P15 C151 105.0(11)
C157 P15 C167 108.2(12)
C151 P15 C167 106.3(9)
C157 P15 Au15 113.0(7)
C151 P15 Au15 112.3(6)
C167 P15 Au15 111.6(8)
C166 P16 C164 100.3(9)
C166 P16 C168 105.1(12)
C164 P16 C168 100.7(10)
C166 P16 Au16 115.0(7)
C164 P16 Au16 117.2(7)
C168 P16 Au16 116.2(7)

loop_
_geom_bond_atom_site_label_1
_geom_bond_atom_site_label_2
_geom_bond_distance
Au1 P1 2.291(3)
Au1 Au20 2.7173(8)
Au1 Au2 2.9180(9)
Au1 Au5 2.9297(8)
Au1 Au9 2.9448(8)
Au1 Au4 2.9452(7)
Au1 Au12 2.9735(8)
Au2 P2 2.307(4)
Au2 Au12 2.7664(8)
Au2 Au18 2.8269(8)
Au2 Au20 2.8717(8)
Au2 Au4 3.0849(8)
Au2 Au11 3.2354(9)
Au2 Au17 3.2543(8)
Au3 P3 2.272(3)
Au3 Au17 2.5964(8)
Au3 Au15 2.7542(9)
Au3 Au4 2.8955(8)
Au4 P4 2.299(3)
Au4 Au20 2.7338(8)
Au4 Au6 2.7716(8)
Au4 Au17 2.9616(8)
Au4 Au5 3.0478(9)
Au5 P5 2.301(4)
Au5 Au20 2.7404(8)
Au5 Au9 2.8716(9)
Au5 Au6 2.9345(8)
Au5 Au8 2.9868(8)
Au6 P6 2.296(3)
Au6 Au20 2.8018(8)
Au6 Au17 2.8481(9)
Au6 Au8 3.0335(8)
Au6 Au19 3.2224(8)
Au7 P7 2.271(4)
Au7 Au19 2.5908(9)
Au7 Au13 2.7537(11)
Au7 Au8 2.8514(9)
Au7 Au10 3.3003(10)
Au8 P8 2.292(4)
Au8 Au20 2.7574(8)
Au8 Au10 2.7609(9)
Au8 Au9 2.9369(9)
Au8 Au19 3.0039(10)
Au9 P9 2.276(4)
Au9 Au20 2.6991(8)
Au9 Au12 2.9166(9)
Au9 Au10 2.9241(9)
Au10 P10 2.306(4)
Au10 Au19 2.8330(9)
Au10 Au20 2.8633(8)
Au10 Au12 3.0170(9)
Au10 Au18 3.2480(10)
Au11 P11 2.293(4)
Au11 Au18 2.6144(8)
Au11 Au14 2.7692(10)
Au11 Au12 2.8764(10)
Au12 P12 2.300(3)
Au12 Au20 2.7380(7)
Au12 Au18 3.0177(9)
Au13 P13 2.270(4)
Au13 Au19 2.6110(9)
Au13 Au16 3.0610(9)
Au14 P14 2.274(6)
Au14 Au18 2.5973(10)
Au14 Au16 3.2018(10)
Au15 P15 2.263(5)
Au15 Au17 2.5882(9)
Au15 Au16 3.0180(10)
Au16 P16 2.325(5)
Au16 Au19 2.8164(10)
Au16 Au18 2.8378(9)
Au16 Au17 2.8728(8)
Au17 Au19 2.7123(8)
Au17 Au18 2.7254(8)
Au17 Au20 2.8427(8)
Au18 Au19 2.7425(8)
Au18 Au20 2.9012(9)
Au19 Au20 2.8661(8)
C1 C2 1.33(2)
C1 C6 1.35(2)
C1 P1 1.829(15)
C2 C3 1.38(2)
C2 H2 0.95
C3 C4 1.34(3)
C3 H3 0.95
C4 C5 1.36(3)
C4 H4 0.95
C5 C6 1.35(3)
C5 H5 0.95
C6 H6 0.95
C7 C12 1.37(3)
C7 C8 1.44(3)
C7 P1 1.85(2)
C8 C9 1.53(4)
C8 H8 0.95
C9 C10 1.32(5)
C9 H9 0.95
C10 C11 1.36(4)
C10 H10 0.95
C11 C12 1.36(3)
C11 H11 0.95
C12 H12 0.95
C13 C18 1.40(2)
C13 C14 1.41(2)
C13 P2 1.815(16)
C14 C15 1.39(2)
C14 H14 0.95
C15 C16 1.36(2)
C15 H15 0.95
C16 C17 1.37(3)
C16 H16 0.95
C17 C18 1.38(2)
C17 H17 0.95
C18 H18 0.95
C19 C24 1.38(2)
C19 C20 1.40(2)
C19 P2 1.814(15)
C20 C21 1.37(2)
C20 H20 0.95
C21 C22 1.36(3)
C21 H21 0.95
C22 C23 1.35(3)
C22 H22 0.95
C23 C24 1.43(3)
C23 H23 0.95
C24 H24 0.95
C25 C26 1.35(3)
C25 C30 1.38(2)
C25 P3 1.816(19)
C26 C27 1.41(3)
C26 H26 0.95
C27 C28 1.41(4)
C27 H27 0.95
C28 C29 1.35(4)
C28 H28 0.95
C29 C30 1.35(3)
C29 H29 0.95
C30 H30 0.95
C31 C36 1.35(2)
C31 C32 1.36(2)
C31 P3 1.838(15)
C32 C33 1.37(2)
C32 H32 0.95
C33 C34 1.33(3)
C33 H33 0.95
C34 C35 1.34(3)
C34 H34 0.95
C35 C36 1.38(2)
C35 H35 0.95
C36 H36 0.95
C37 C38 1.540(18)
C37 P1 1.827(14)
C37 H37A 0.99
C37 H37B 0.99
C38 P4 1.832(14)
C38 H38A 0.99
C38 H38B 0.99
C39 C40 1.532(18)
C39 P2 1.839(13)
C39 H39A 0.99
C39 H39B 0.99
C40 P4 1.861(13)
C40 H40A 0.99
C40 H40B 0.99
C41 C42 1.554(19)
C41 P3 1.805(15)
C41 H41A 0.99
C41 H41B 0.99
C42 P4 1.851(13)
C42 H42A 0.99
C42 H42B 0.99
C43 C44 1.37(2)
C43 C48 1.40(2)
C43 P5 1.819(16)
C44 C45 1.39(2)
C44 H44 0.95
C45 C46 1.38(3)
C45 H45 0.95
C46 C47 1.36(3)
C46 H46 0.95
C47 C48 1.43(3)
C47 H47 0.95
C48 H48 0.95
C49 C54 1.33(2)
C49 C50 1.39(2)
C49 P5 1.821(15)
C50 C51 1.381(19)
C50 H50 0.95
C51 C52 1.30(2)
C51 H51 0.95
C52 C53 1.37(3)
C52 H52 0.95
C53 C54 1.39(3)
C53 H53 0.95
C54 H54 0.95
C55 C56 1.389(19)
C55 C60 1.422(18)
C55 P6 1.803(14)
C56 C57 1.401(19)
C56 H56 0.95
C57 C58 1.40(2)
C57 H57 0.95
C58 C59 1.36(2)
C58 H58 0.95
C59 C60 1.39(2)
C59 H59 0.95
C60 H60 0.95
C61 C62 1.394(19)
C61 C66 1.396(19)
C61 P6 1.824(14)
C62 C63 1.37(2)
C62 H62 0.95
C63 C64 1.34(2)
C63 H63 0.95
C64 C65 1.38(3)
C64 H64 0.95
C65 C66 1.38(2)
C65 H65 0.95
C66 H66 0.95
C67 C68 1.37(2)
C67 C72 1.39(3)
C67 P7 1.807(15)
C68 C69 1.37(2)
C68 H68 0.95
C69 C70 1.35(3)
C69 H69 0.95
C70 C71 1.38(3)
C70 H70 0.95
C71 C72 1.38(3)
C71 H71 0.95
C72 H72 0.95
C73 C78 1.34(3)
C73 C74 1.38(3)
C73 P7 1.808(19)
C74 C75 1.46(3)
C74 H74 0.95
C75 C76 1.38(4)
C75 H75 0.95
C76 C77 1.31(4)
C76 H76 0.95
C77 C78 1.32(3)
C77 H77 0.95
C78 H78 0.95
C79 C80 1.585(19)
C79 P5 1.820(15)
C79 H79A 0.99
C79 H79B 0.99
C80 P8 1.816(18)
C80 H80A 0.99
C80 H80B 0.99
C81 C82 1.52(2)
C81 P6 1.863(13)
C81 H81A 0.99
C81 H81B 0.99
C82 P8 1.858(15)
C82 H82A 0.99
C82 H82B 0.99
C83 C84 1.57(2)
C83 P7 1.795(19)
C83 H83A 0.99
C83 H83B 0.99
C84 P8 1.866(14)
C84 H84A 0.99
C84 H84B 0.99
C85 C90 1.39(2)
C85 C86 1.41(2)
C85 P9 1.816(19)
C86 C87 1.35(3)
C86 H86 0.95
C87 C88 1.33(3)
C87 H87 0.95
C88 C89 1.37(3)
C88 H88 0.95
C89 C90 1.40(3)
C89 H89 0.95
C90 H90 0.95
C91 C96 1.35(3)
C91 C92 1.42(3)
C91 P9 1.85(2)
C92 C93 1.34(3)
C92 H92 0.95
C93 C94 1.34(4)
C93 H93 0.95
C94 C95 1.36(4)
C94 H94 0.95
C95 C96 1.48(4)
C95 H95 0.95
C96 H96 0.95
C97 C102 1.38(2)
C97 C98 1.40(2)
C97 P10 1.828(17)
C98 C99 1.33(2)
C98 H98 0.95
C99 C100 1.38(2)
C99 H99 0.95
C100 C101 1.36(3)
C100 H100 0.95
C101 C102 1.34(3)
C101 H101 0.95
C102 H102 0.95
C103 C108 1.38(2)
C103 C104 1.39(3)
C103 P10 1.821(18)
C104 C105 1.39(3)
C104 H104 0.95
C105 C106 1.38(3)
C105 H105 0.95
C106 C107 1.37(3)
C106 H106 0.95
C107 C108 1.37(3)
C107 H107 0.95
C108 H108 0.95
C109 C110 1.39(2)
C109 C114 1.404(19)
C109 P11 1.819(14)
C110 C111 1.40(2)
C110 H110 0.95
C111 C112 1.38(2)
C111 H111 0.95
C112 C113 1.37(2)
C112 H112 0.95
C113 C114 1.403(19)
C113 H113 0.95
C114 H114 0.95
C115 C120 1.38(2)
C115 C116 1.40(2)
C115 P11 1.818(18)
C116 C117 1.34(3)
C116 H116 0.95
C117 C118 1.45(3)
C117 H117 0.95
C118 C119 1.37(3)
C118 H118 0.95
C119 C120 1.38(2)
C119 H119 0.95
C120 H120 0.95
C121 C122 1.52(3)
C121 P9 1.847(17)
C121 H12A 0.99
C121 H12B 0.99
C122 P12 1.861(17)
C122 H12C 0.99
C122 H12D 0.99
C123 C124 1.55(2)
C123 P10 1.836(16)
C123 H12E 0.99
C123 H12F 0.99
C124 P12 1.839(14)
C124 H12G 0.99
C124 H12H 0.99
C125 C126 1.53(2)
C125 P11 1.819(16)
C125 H12I 0.99
C125 H12J 0.99
C126 P12 1.860(16)
C126 H12K 0.99
C126 H12L 0.99
C127 C128 1.37(3)
C127 C132 1.41(3)
C127 P13 1.816(18)
C128 C129 1.41(3)
C128 H128 0.95
C129 C130 1.26(3)
C129 H129 0.95
C130 C131 1.39(3)
C130 H130 0.95
C131 C132 1.41(3)
C131 H131 0.95
C132 H132 0.95
C133 C138 1.34(2)
C133 C134 1.41(2)
C133 P13 1.831(16)
C134 C135 1.37(3)
C134 H134 0.95
C135 C136 1.31(3)
C135 H135 0.95
C136 C137 1.35(3)
C136 H136 0.95
C137 C138 1.37(2)
C137 H137 0.95
C138 H138 0.95
C139 C140 1.34(5)
C139 C144 1.38(3)
C139 P14 1.82(3)
C140 C141 1.31(4)
C140 H140 0.95
C141 C142 1.36(4)
C141 H141 0.95
C142 C143 1.32(5)
C142 H142 0.95
C143 C144 1.30(5)
C143 H143 0.95
C144 H144 0.95
C145 C146 1.39
C145 C150 1.39
C145 P14 1.99(2)
C146 C147 1.39
C146 H146 0.95
C147 C148 1.39
C147 H147 0.95
C148 C149 1.39
C148 H148 0.95
C149 C150 1.39
C149 H149 0.95
C150 H150 0.95
C169 C170 1.40(8)
C169 C174 1.45(6)
C169 P14 1.64(5)
C170 C171 1.42(8)
C170 H17A 0.95
C171 C172 1.6(2)
C171 H17B 0.95
C172 C173 0.9(2)
C172 C174 1.7(2)
C172 H17C 0.95
C173 C174 1.34(10)
C173 H17D 0.95
C174 H17E 0.95
C151 C156 1.35(4)
C151 C152 1.37(2)
C151 P15 1.82(2)
C152 C153 1.36(2)
C152 H152 0.95
C153 C154 1.36(3)
C153 H153 0.95
C154 C155 1.40(3)
C154 H154 0.95
C155 C156 1.41(4)
C155 H155 0.95
C156 H156 0.95
C157 C162 1.36(4)
C157 C158 1.39(3)
C157 P15 1.74(3)
C158 C159 1.39(5)
C158 H158 0.95
C159 C160 1.29(9)
C159 H159 0.95
C160 C161 1.42(7)
C160 H160 0.95
C161 C162 1.39(4)
C161 H161 0.95
C162 H162 0.95
C163 C164 1.51(2)
C163 P13 1.804(18)
C163 H16A 0.99
C163 H16B 0.99
C164 P16 1.843(16)
C164 H16C 0.99
C164 H16D 0.99
C165 C166 1.54(3)
C165 P14 1.82(3)
C165 H16E 0.99
C165 H16F 0.99
C166 P16 1.83(2)
C166 H16G 0.99
C166 H16H 0.99
C167 C168 1.44(3)
C167 P15 1.84(2)
C167 H16I 0.99
C167 H16J 0.99
C168 P16 1.86(3)
C168 H16K 0.99
C168 H16L 0.99
C901 C902 1.37(5)
C901 C906 1.54(6)
C901 H901 0.95
C902 C903 1.60(10)
C902 H902 0.95
C903 C904 1.35(13)
C903 H903 0.95
C904 C905 1.31(7)
C904 H904 0.95
C905 C906 1.68(6)
C905 H905 0.95
C906 H906 0.95

loop_
_geom_torsion_atom_site_label_1
_geom_torsion_atom_site_label_2
_geom_torsion_atom_site_label_3
_geom_torsion_atom_site_label_4
_geom_torsion
C6 C1 C2 C3 2.(4)
P1 C1 C2 C3 -178.2(19)
C1 C2 C3 C4 1.(4)
C2 C3 C4 C5 -4.(5)
C3 C4 C5 C6 5.(6)
C4 C5 C6 C1 -3.(7)
C2 C1 C6 C5 -1.(5)
P1 C1 C6 C5 179.(3)
C12 C7 C8 C9 -7.(2)
P1 C7 C8 C9 177.6(13)
C7 C8 C9 C10 13.(3)
C8 C9 C10 C11 -16.(4)
C9 C10 C11 C12 11.(4)
C10 C11 C12 C7 -5.(3)
C8 C7 C12 C11 4.(3)
P1 C7 C12 C11 179.2(15)
C18 C13 C14 C15 1.(2)
P2 C13 C14 C15 -178.7(14)
C13 C14 C15 C16 -2.(3)
C14 C15 C16 C17 1.(3)
C15 C16 C17 C18 0.(3)
C16 C17 C18 C13 0.(3)
C14 C13 C18 C17 0.(2)
P2 C13 C18 C17 179.7(14)
C24 C19 C20 C21 -2.(3)
P2 C19 C20 C21 178.0(18)
C19 C20 C21 C22 -1.(4)
C20 C21 C22 C23 -1.(5)
C21 C22 C23 C24 5.(6)
C20 C19 C24 C23 6.(4)
P2 C19 C24 C23 -174.(2)
C22 C23 C24 C19 -8.(5)
C30 C25 C26 C27 2.(3)
P3 C25 C26 C27 178.8(14)
C25 C26 C27 C28 -1.(3)
C26 C27 C28 C29 0.(4)
C27 C28 C29 C30 0.(4)
C28 C29 C30 C25 1.(4)
C26 C25 C30 C29 -3.(3)
P3 C25 C30 C29 -178.6(19)
C36 C31 C32 C33 -1.(3)
P3 C31 C32 C33 175.6(16)
C31 C32 C33 C34 -1.(3)
C32 C33 C34 C35 3.(4)
C33 C34 C35 C36 -3.(5)
C32 C31 C36 C35 1.(4)
P3 C31 C36 C35 -175.(2)
C34 C35 C36 C31 1.(5)
P1 C37 C38 P4 93.0(12)
P2 C39 C40 P4 73.8(13)
P3 C41 C42 P4 58.8(14)
C48 C43 C44 C45 6.(3)
P5 C43 C44 C45 -175.2(15)
C43 C44 C45 C46 -2.(3)
C44 C45 C46 C47 -4.(4)
C45 C46 C47 C48 5.(4)
C44 C43 C48 C47 -5.(3)
P5 C43 C48 C47 176.3(18)
C46 C47 C48 C43 0.(4)
C54 C49 C50 C51 1.(2)
P5 C49 C50 C51 -175.7(12)
C49 C50 C51 C52 0.(3)
C50 C51 C52 C53 0.(3)
C51 C52 C53 C54 -2.(3)
C50 C49 C54 C53 -3.(3)
P5 C49 C54 C53 174.0(18)
C52 C53 C54 C49 3.(4)
C60 C55 C56 C57 -1.(2)
P6 C55 C56 C57 179.8(11)
C55 C56 C57 C58 0.(2)
C56 C57 C58 C59 0.(2)
C57 C58 C59 C60 0.(3)
C58 C59 C60 C55 -1.(2)
C56 C55 C60 C59 2.(2)
P6 C55 C60 C59 -179.5(12)
C66 C61 C62 C63 3.(2)
P6 C61 C62 C63 -173.5(11)
C61 C62 C63 C64 -4.(2)
C62 C63 C64 C65 2.(3)
C63 C64 C65 C66 2.(3)
C64 C65 C66 C61 -3.(3)
C62 C61 C66 C65 0.(2)
P6 C61 C66 C65 177.1(13)
C72 C67 C68 C69 -1.(3)
P7 C67 C68 C69 -177.4(16)
C67 C68 C69 C70 -2.(3)
C68 C69 C70 C71 2.(4)
C69 C70 C71 C72 0.(4)
C70 C71 C72 C67 -2.(3)
C68 C67 C72 C71 2.(3)
P7 C67 C72 C71 179.4(17)
C78 C73 C74 C75 -3.(3)
P7 C73 C74 C75 -179.1(17)
C73 C74 C75 C76 3.(4)
C74 C75 C76 C77 -4.(5)
C75 C76 C77 C78 6.(6)
C76 C77 C78 C73 -7.(4)
C74 C73 C78 C77 5.(3)
P7 C73 C78 C77 -178.8(19)
P5 C79 C80 P8 98.5(12)
P6 C81 C82 P8 64.9(16)
P7 C83 C84 P8 50.4(17)
C90 C85 C86 C87 0.(3)
P9 C85 C86 C87 178.8(15)
C85 C86 C87 C88 0.(3)
C86 C87 C88 C89 1.(4)
C87 C88 C89 C90 -3.(4)
C86 C85 C90 C89 -1.(3)
P9 C85 C90 C89 179.9(15)
C88 C89 C90 C85 2.(3)
C96 C91 C92 C93 -11.(4)
P9 C91 C92 C93 -178.(2)
C91 C92 C93 C94 13.(5)
C92 C93 C94 C95 -8.(6)
C93 C94 C95 C96 2.(6)
C92 C91 C96 C95 4.(4)
P9 C91 C96 C95 170.(2)
C94 C95 C96 C91 0.(5)
C102 C97 C98 C99 -6.(3)
P10 C97 C98 C99 174.0(15)
C97 C98 C99 C100 4.(3)
C98 C99 C100 C101 1.(3)
C99 C100 C101 C102 -3.(3)
C100 C101 C102 C97 0.(3)
C98 C97 C102 C101 4.(3)
P10 C97 C102 C101 -176.1(17)
C108 C103 C104 C105 0.(3)
P10 C103 C104 C105 -175.2(17)
C103 C104 C105 C106 -2.(4)
C104 C105 C106 C107 2.(4)
C105 C106 C107 C108 1.(4)
C106 C107 C108 C103 -4.(4)
C104 C103 C108 C107 3.(3)
P10 C103 C108 C107 177.5(18)
C114 C109 C110 C111 -1.(3)
P11 C109 C110 C111 177.4(14)
C109 C110 C111 C112 2.(3)
C110 C111 C112 C113 -1.(3)
C111 C112 C113 C114 -1.(3)
C110 C109 C114 C113 -1.(3)
P11 C109 C114 C113 -179.1(14)
C112 C113 C114 C109 2.(3)
C120 C115 C116 C117 4.(3)
P11 C115 C116 C117 -175.2(16)
C115 C116 C117 C118 -1.(3)
C116 C117 C118 C119 -4.(3)
C117 C118 C119 C120 7.(3)
C118 C119 C120 C115 -4.(3)
C116 C115 C120 C119 -2.(3)
P11 C115 C120 C119 178.0(14)
P9 C121 C122 P12 95.1(14)
P10 C123 C124 P12 73.7(16)
P11 C125 C126 P12 63.2(14)
C132 C127 C128 C129 -1.(3)
P13 C127 C128 C129 176.7(16)
C127 C128 C129 C130 2.(4)
C128 C129 C130 C131 -3.(4)
C129 C130 C131 C132 4.(4)
C128 C127 C132 C131 2.(3)
P13 C127 C132 C131 -175.9(15)
C130 C131 C132 C127 -4.(3)
C138 C133 C134 C135 4.(4)
P13 C133 C134 C135 179.(2)
C133 C134 C135 C136 -5.(4)
C134 C135 C136 C137 4.(4)
C135 C136 C137 C138 -1.(4)
C134 C133 C138 C137 -1.(4)
P13 C133 C138 C137 -176.7(19)
C136 C137 C138 C133 0.(4)
C144 C139 C140 C141 -5.(4)
P14 C139 C140 C141 175.(2)
C139 C140 C141 C142 4.(5)
C140 C141 C142 C143 -4.(6)
C141 C142 C143 C144 5.(7)
C142 C143 C144 C139 -8.(8)
C140 C139 C144 C143 7.(5)
P14 C139 C144 C143 -173.(3)
C150 C145 C146 C147 0
P14 C145 C146 C147 -167.5(19)
C145 C146 C147 C148 0
C146 C147 C148 C149 0
C147 C148 C149 C150 0
C148 C149 C150 C145 0
C146 C145 C150 C149 0
P14 C145 C150 C149 166.(2)
C174 C169 C170 C171 9.(8)
P14 C169 C170 C171 -163.(4)
C169 C170 C171 C172 4.(10)
C170 C171 C172 C173 -60.(50)
C170 C171 C172 C174 -14.(13)
C171 C172 C173 C174 60.(50)
C172 C173 C174 C169 -10.(20)
C170 C169 C174 C173 -12.(9)
P14 C169 C174 C173 160.(6)
C170 C169 C174 C172 -16.(9)
P14 C169 C174 C172 157.(8)
C171 C172 C174 C173 -160.(30)
C173 C172 C174 C169 175.(18)
C171 C172 C174 C169 17.(12)
C156 C151 C152 C153 6.(4)
P15 C151 C152 C153 177.6(18)
C151 C152 C153 C154 2.(4)
C152 C153 C154 C155 -10.(5)
C153 C154 C155 C156 11.(7)
C152 C151 C156 C155 -4.(6)
P15 C151 C156 C155 -176.(4)
C154 C155 C156 C151 -4.(8)
C162 C157 C158 C159 3.(4)
P15 C157 C158 C159 179.(3)
C157 C158 C159 C160 -2.(7)
C158 C159 C160 C161 -1.(8)
C159 C160 C161 C162 4.(6)
C158 C157 C162 C161 0.(4)
P15 C157 C162 C161 -176.(2)
C160 C161 C162 C157 -4.(5)
P13 C163 C164 P16 102.0(15)
P14 C165 C166 P16 106.5(16)
P15 C167 C168 P16 101.(2)
C906 C901 C902 C903 1.(5)
C901 C902 C903 C904 -3.(6)
C902 C903 C904 C905 2.(11)
C903 C904 C905 C906 0.(12)
C902 C901 C906 C905 1.(4)
C904 C905 C906 C901 -2.(5)
C38 C37 P1 C1 171.7(10)
C38 C37 P1 C7 59.1(12)
C38 C37 P1 Au1 -63.6(11)
C2 C1 P1 C37 154.4(16)
C6 C1 P1 C37 -25.(2)
C2 C1 P1 C7 -95.6(17)
C6 C1 P1 C7 85.(2)
C2 C1 P1 Au1 31.7(18)
C6 C1 P1 Au1 -148.(2)
C12 C7 P1 C37 -91.1(15)
C8 C7 P1 C37 84.6(14)
C12 C7 P1 C1 159.5(13)
C8 C7 P1 C1 -24.8(15)
C12 C7 P1 Au1 30.8(15)
C8 C7 P1 Au1 -153.4(12)
C24 C19 P2 C13 92.7(18)
C20 C19 P2 C13 -86.8(17)
C24 C19 P2 C39 -160.7(17)
C20 C19 P2 C39 19.7(18)
C24 C19 P2 Au2 -29.8(19)
C20 C19 P2 Au2 150.6(14)
C18 C13 P2 C19 30.7(15)
C14 C13 P2 C19 -149.3(13)
C18 C13 P2 C39 -79.8(14)
C14 C13 P2 C39 100.2(13)
C18 C13 P2 Au2 155.5(12)
C14 C13 P2 Au2 -24.5(14)
C40 C39 P2 C19 56.9(12)
C40 C39 P2 C13 164.9(10)
C40 C39 P2 Au2 -73.5(10)
C42 C41 P3 C25 51.9(12)
C42 C41 P3 C31 162.3(10)
C42 C41 P3 Au3 -74.9(11)
C26 C25 P3 C41 -143.1(13)
C30 C25 P3 C41 33.0(17)
C26 C25 P3 C31 106.8(14)
C30 C25 P3 C31 -77.1(16)
C26 C25 P3 Au3 -20.7(15)
C30 C25 P3 Au3 155.4(14)
C36 C31 P3 C41 -51.(2)
C32 C31 P3 C41 133.2(15)
C36 C31 P3 C25 60.(2)
C32 C31 P3 C25 -115.6(16)
C36 C31 P3 Au3 -170.6(18)
C32 C31 P3 Au3 13.4(17)
C37 C38 P4 C42 170.1(10)
C37 C38 P4 C40 62.6(11)
C37 C38 P4 Au4 -67.3(11)
C41 C42 P4 C38 154.1(11)
C41 C42 P4 C40 -100.6(11)
C41 C42 P4 Au4 28.6(13)
C39 C40 P4 C38 -132.3(10)
C39 C40 P4 C42 126.1(11)
C39 C40 P4 Au4 -1.6(12)
C80 C79 P5 C43 59.1(13)
C80 C79 P5 C49 167.8(11)
C80 C79 P5 Au5 -69.6(12)
C44 C43 P5 C79 -148.2(14)
C48 C43 P5 C79 30.3(18)
C44 C43 P5 C49 105.7(14)
C48 C43 P5 C49 -75.8(17)
C44 C43 P5 Au5 -24.2(16)
C48 C43 P5 Au5 154.3(14)
C54 C49 P5 C79 -65.5(17)
C50 C49 P5 C79 111.0(13)
C54 C49 P5 C43 43.1(18)
C50 C49 P5 C43 -140.4(13)
C54 C49 P5 Au5 174.9(15)
C50 C49 P5 Au5 -8.6(14)
C56 C55 P6 C61 -144.3(11)
C60 C55 P6 C61 36.9(13)
C56 C55 P6 C81 103.6(12)
C60 C55 P6 C81 -75.2(12)
C56 C55 P6 Au6 -22.0(13)
C60 C55 P6 Au6 159.2(10)
C62 C61 P6 C55 -104.4(13)
C66 C61 P6 C55 78.9(12)
C62 C61 P6 C81 2.1(14)
C66 C61 P6 C81 -174.6(11)
C62 C61 P6 Au6 134.5(11)
C66 C61 P6 Au6 -42.2(12)
C82 C81 P6 C55 169.1(12)
C82 C81 P6 C61 59.9(13)
C82 C81 P6 Au6 -69.9(13)
C84 C83 P7 C73 55.9(13)
C84 C83 P7 C67 167.2(12)
C84 C83 P7 Au7 -68.2(13)
C78 C73 P7 C83 -149.3(15)
C74 C73 P7 C83 26.6(17)
C78 C73 P7 C67 99.5(16)
C74 C73 P7 C67 -84.6(17)
C78 C73 P7 Au7 -24.2(17)
C74 C73 P7 Au7 151.6(14)
C68 C67 P7 C83 -50.8(17)
C72 C67 P7 C83 132.5(15)
C68 C67 P7 C73 63.8(19)
C72 C67 P7 C73 -113.0(16)
C68 C67 P7 Au7 -174.5(14)
C72 C67 P7 Au7 8.8(17)
C79 C80 P8 C82 63.0(13)
C79 C80 P8 C84 168.3(12)
C79 C80 P8 Au8 -67.4(12)
C81 C82 P8 C80 -126.2(12)
C81 C82 P8 C84 133.3(12)
C81 C82 P8 Au8 3.5(13)
C83 C84 P8 C80 156.4(14)
C83 C84 P8 C82 -98.3(14)
C83 C84 P8 Au8 32.1(15)
C90 C85 P9 C121 70.8(16)
C86 C85 P9 C121 -108.3(15)
C90 C85 P9 C91 -41.0(17)
C86 C85 P9 C91 139.8(15)
C90 C85 P9 Au9 -166.3(13)
C86 C85 P9 Au9 14.5(16)
C122 C121 P9 C85 61.0(14)
C122 C121 P9 C91 173.2(13)
C122 C121 P9 Au9 -64.2(13)
C96 C91 P9 C85 133.(2)
C92 C91 P9 C85 -61.(2)
C96 C91 P9 C121 20.(2)
C92 C91 P9 C121 -173.2(18)
C96 C91 P9 Au9 -101.(2)
C92 C91 P9 Au9 66.(2)
C108 C103 P10 C97 -96.1(19)
C104 C103 P10 C97 78.5(16)
C108 C103 P10 C123 12.(2)
C104 C103 P10 C123 -173.1(14)
C108 C103 P10 Au10 143.1(16)
C104 C103 P10 Au10 -42.2(17)
C102 C97 P10 C103 37.2(17)
C98 C97 P10 C103 -143.3(15)
C102 C97 P10 C123 -74.2(17)
C98 C97 P10 C123 105.3(15)
C102 C97 P10 Au10 161.0(14)
C98 C97 P10 Au10 -19.4(17)
C124 C123 P10 C103 59.8(12)
C124 C123 P10 C97 167.5(11)
C124 C123 P10 Au10 -70.9(12)
C126 C125 P11 C115 157.4(11)
C126 C125 P11 C109 46.7(13)
C126 C125 P11 Au11 -76.9(11)
C120 C115 P11 C125 138.7(13)
C116 C115 P11 C125 -41.8(15)
C120 C115 P11 C109 -110.8(13)
C116 C115 P11 C109 68.8(15)
C120 C115 P11 Au11 15.6(14)
C116 C115 P11 Au11 -164.8(12)
C110 C109 P11 C125 -140.8(14)
C114 C109 P11 C125 37.1(16)
C110 C109 P11 C115 107.5(14)
C114 C109 P11 C115 -74.7(16)
C110 C109 P11 Au11 -19.4(16)
C114 C109 P11 Au11 158.4(13)
C123 C124 P12 C126 124.7(14)
C123 C124 P12 C122 -133.5(14)
C123 C124 P12 Au12 -1.0(16)
C125 C126 P12 C124 -106.0(12)
C125 C126 P12 C122 148.4(12)
C125 C126 P12 Au12 23.4(13)
C121 C122 P12 C124 62.7(13)
C121 C122 P12 C126 170.2(12)
C121 C122 P12 Au12 -69.6(13)
C164 C163 P13 C127 65.4(13)
C164 C163 P13 C133 175.2(12)
C164 C163 P13 Au13 -60.4(13)
C128 C127 P13 C163 18.7(19)
C132 C127 P13 C163 -163.4(14)
C128 C127 P13 C133 -91.5(18)
C132 C127 P13 C133 86.4(16)
C128 C127 P13 Au13 142.0(15)
C132 C127 P13 Au13 -40.0(16)
C138 C133 P13 C163 98.3(18)
C134 C133 P13 C163 -76.9(19)
C138 C133 P13 C127 -150.9(18)
C134 C133 P13 C127 34.(2)
C138 C133 P13 Au13 -24.0(19)
C134 C133 P13 Au13 160.8(16)
C170 C169 P14 C165 57.(5)
C174 C169 P14 C165 -116.(4)
C170 C169 P14 C139 -53.(5)
C174 C169 P14 C139 135.(4)
C170 C169 P14 C145 72.(5)
C174 C169 P14 C145 -101.(5)
C170 C169 P14 Au14 -168.(4)
C174 C169 P14 Au14 19.(4)
C166 C165 P14 C169 80.(3)
C166 C165 P14 C139 -178.9(17)
C166 C165 P14 C145 70.6(18)
C166 C165 P14 Au14 -52.8(19)
C140 C139 P14 C169 -81.(3)
C144 C139 P14 C169 99.(3)
C140 C139 P14 C165 147.(2)
C144 C139 P14 C165 -33.(3)
C140 C139 P14 C145 -113.(2)
C144 C139 P14 C145 67.(3)
C140 C139 P14 Au14 23.(2)
C144 C139 P14 Au14 -156.(2)
C162 C157 P15 C151 72.(2)
C158 C157 P15 C151 -104.(2)
C162 C157 P15 C167 -175.(2)
C158 C157 P15 C167 9.(2)
C162 C157 P15 Au15 -51.(2)
C158 C157 P15 Au15 133.4(18)
C156 C151 P15 C157 28.(3)
C152 C151 P15 C157 -143.(2)
C156 C151 P15 C167 -87.(3)
C152 C151 P15 C167 102.0(19)
C156 C151 P15 Au15 151.(3)
C152 C151 P15 Au15 -20.(2)
C168 C167 P15 C157 64.(2)
C168 C167 P15 C151 176.2(18)
C168 C167 P15 Au15 -61.1(19)
C165 C166 P16 C164 55.6(17)
C165 C166 P16 C168 159.8(15)
C165 C166 P16 Au16 -71.1(16)
C163 C164 P16 C166 168.2(16)
C163 C164 P16 C168 60.5(17)
C163 C164 P16 Au16 -66.6(17)
C167 C168 P16 C166 62.3(19)
C167 C168 P16 C164 166.1(17)
C167 C168 P16 Au16 -66.2(19)
